data_1574152
loop_
_publ_author_name
'Nasrullah, Ayu Afiqah'
'Zander, Edgar'
'Dankert, Fabian'
'Petrov, Andrey'
'Surkau, Jonas'
'Bar\'ath, Eszter'
'Hering-Junghans, Christian'

_publ_section_title
;
 Coordination isomerism in dioxophosphorane cyanides
;
_journal_issue 16
_journal_name_full 'Chemical Science'
_journal_page_first 6909
_journal_page_last 6917
_journal_paper_doi 10.1039/D4SC07636B
_journal_volume 16
_journal_year 2025
_chemical_formula_moiety 'C43 H61 K N O6 P S2, 2.001(C7 H8)'
_chemical_formula_sum 'C57.01 H77.01 K N O6 P S2'
_chemical_formula_weight 1006.46
_space_group_crystal_system monoclinic
_space_group_IT_number 14
_space_group_name_Hall '-P 2yn'
_space_group_name_H-M_alt 'P 1 21/n 1'
_atom_sites_solution_hydrogens geom
_audit_creation_date 2025-01-21
_audit_creation_method
;
Olex2 1.5
(compiled 2022.04.07 svn.rca3783a0 for OlexSys, GUI svn.r6498)
;
_audit_update_record
;
2025-02-27 deposited with the CCDC.	2025-03-10 downloaded from the CCDC.
;
_cell_angle_alpha 90
_cell_angle_beta 91.183(3)
_cell_angle_gamma 90
_cell_formula_units_Z 8
_cell_length_a 12.4061(7)
_cell_length_b 40.667(2)
_cell_length_c 22.5868(13)
_cell_measurement_reflns_used 9724
_cell_measurement_temperature 150.00
_cell_measurement_theta_max 66.77
_cell_measurement_theta_min 3.80
_cell_volume 11393.0(11)
_computing_molecular_graphics 'Olex2 1.5 (Dolomanov et al., 2009)'
_computing_publication_material 'Olex2 1.5 (Dolomanov et al., 2009)'
_computing_structure_refinement 'SHELXL 2019/3 (Sheldrick, 2015)'
_diffrn_ambient_temperature 150.00
_diffrn_measured_fraction_theta_full 0.993
_diffrn_measured_fraction_theta_max 0.993
_diffrn_measurement_device_type 'Bruker APEX-II CCD'
_diffrn_measurement_method '\f and \w scans'
_diffrn_radiation_type CuK\a
_diffrn_radiation_wavelength 1.54178
_diffrn_reflns_av_R_equivalents 0.0433
_diffrn_reflns_av_unetI/netI 0.0274
_diffrn_reflns_Laue_measured_fraction_full 0.993
_diffrn_reflns_Laue_measured_fraction_max 0.993
_diffrn_reflns_limit_h_max 14
_diffrn_reflns_limit_h_min -13
_diffrn_reflns_limit_k_max 48
_diffrn_reflns_limit_k_min -48
_diffrn_reflns_limit_l_max 26
_diffrn_reflns_limit_l_min -26
_diffrn_reflns_number 118615
_diffrn_reflns_point_group_measured_fraction_full 0.993
_diffrn_reflns_point_group_measured_fraction_max 0.993
_diffrn_reflns_theta_full 66.840
_diffrn_reflns_theta_max 66.840
_diffrn_reflns_theta_min 2.173
_diffrn_standards_number 0
_exptl_absorpt_coefficient_mu 2.134
_exptl_absorpt_correction_T_max 0.848
_exptl_absorpt_correction_T_min 0.577
_exptl_absorpt_correction_type multi-scan
_exptl_absorpt_process_details 'SADABS 2014/5'
_exptl_crystal_colour colourless
_exptl_crystal_colour_primary colourless
_exptl_crystal_density_diffrn 1.174
_exptl_crystal_description block
_exptl_crystal_F_000 4320
_exptl_crystal_size_max 0.29
_exptl_crystal_size_mid 0.15
_exptl_crystal_size_min 0.08
_refine_diff_density_max 0.396
_refine_diff_density_min -0.240
_refine_diff_density_rms 0.041
_refine_ls_extinction_method none
_refine_ls_goodness_of_fit_ref 1.034
_refine_ls_hydrogen_treatment constr
_refine_ls_matrix_type full
_refine_ls_number_parameters 1422
_refine_ls_number_reflns 20120
_refine_ls_number_restraints 387
_refine_ls_restrained_S_all 1.044
_refine_ls_R_factor_all 0.0371
_refine_ls_R_factor_gt 0.0328
_refine_ls_shift/su_max 0.003
_refine_ls_shift/su_mean 0.000
_refine_ls_structure_factor_coef Fsqd
_refine_ls_weighting_details 'w=1/[\s^2^(Fo^2^)+(0.0504P)^2^+2.9652P] where P=(Fo^2^+2Fc^2^)/3'
_refine_ls_weighting_scheme calc
_refine_ls_wR_factor_gt 0.0876
_refine_ls_wR_factor_ref 0.0912
_reflns_Friedel_coverage 0.000
_reflns_number_gt 18092
_reflns_number_total 20120
_reflns_threshold_expression 'I > 2\s(I)'
_cod_data_source_file d4sc07636b3.cif
_cod_data_source_block ax2813_cmpd_2S2
_cod_depositor_comments 'Adding full bibliography for 1574150--1574157.cif.'
_cod_database_code 1574152
_shelx_shelxl_version_number 2019/3
_shelx_space_group_comment
;
The symmetry employed for this shelxl refinement is uniquely defined
by the following loop, which should always be used as a source of
symmetry information in preference to the above space-group names.
They are only intended as comments.
;
_shelx_estimated_absorpt_t_max 0.848
_shelx_estimated_absorpt_t_min 0.577
_olex2_refinement_description
;
1. Fixed Uiso
 At 1.2 times of:
  All C(H) groups, All C(H,H) groups
 At 1.5 times of:
  All C(H,H,H) groups
2. Restrained distances
 C1P-C1R
 1.55 with sigma of 0.01
 C102-C107 \\sim C1B-C1C
 with sigma of 0.02
 C102-C103 \\sim C1B-C1G
 with sigma of 0.02
 C102-C101 \\sim C1B-C1A
 with sigma of 0.02
 C109-C110 \\sim C1K-C1L
 with sigma of 0.02
 C109-C108 \\sim C1K-C1I
 with sigma of 0.02
 C105-C103 \\sim C1E-C1G
 with sigma of 0.04
 C107-C106 \\sim C1C-C1D
 with sigma of 0.02
 C110-C112 \\sim C1L-C1N
 with sigma of 0.04
 C103-C101 \\sim C1G-C1A
 with sigma of 0.04
 C110-C111 \\sim C1L-C1M
 with sigma of 0.02
 C106-C105 \\sim C1D-C1E
 with sigma of 0.02
 C111-C112 \\sim C1M-C1N
 with sigma of 0.02
 C105-C104 \\sim C1E-C1F
 with sigma of 0.02
 C111-C113 \\sim C1M-C1O
 with sigma of 0.04
 C104-C103 \\sim C1F-C1G
 with sigma of 0.02
 C112-C113 \\sim C1N-C1O
 with sigma of 0.02
 C106-C104 \\sim C1D-C1F
 with sigma of 0.04
 C114-C113 \\sim C1J-C1O
 with sigma of 0.02
 C102-C106 \\sim C1B-C1D
 with sigma of 0.04
 C110-C108 \\sim C1L-C1I
 with sigma of 0.04
 C102-C104 \\sim C1B-C1F
 with sigma of 0.04
 C114-C109 \\sim C1J-C1K
 with sigma of 0.02
 C107-C105 \\sim C1C-C1E
 with sigma of 0.04
 C114-C110 \\sim C1J-C1L
 with sigma of 0.04
 C114-C112 \\sim C1J-C1N
 with sigma of 0.04
 C107-C103 \\sim C1C-C1G
 with sigma of 0.04
 C107-C101 \\sim C1C-C1A
 with sigma of 0.04
 C114-C108 \\sim C1J-C1I
 with sigma of 0.04
 C109-C111 \\sim C1K-C1M
 with sigma of 0.04
 C109-C113 \\sim C1K-C1O
 with sigma of 0.04
 C95-C96 \\sim C95A-C96A
 with sigma of 0.02
 C100-C99 \\sim C1H-C99A
 with sigma of 0.02
 C95-C94 \\sim C95A-C94A
 with sigma of 0.02
 C97-C99 \\sim C97A-C99A
 with sigma of 0.04
 C95-C99 \\sim C95A-C99A
 with sigma of 0.04
 C100-C95 \\sim C1H-C95A
 with sigma of 0.02
 C96-C94 \\sim C96A-C94A
 with sigma of 0.04
 C96-C97 \\sim C96A-C97A
 with sigma of 0.02
 C95-C97 \\sim C95A-C97A
 with sigma of 0.04
 C97-C98 \\sim C97A-C98A
 with sigma of 0.02
 C96-C98 \\sim C96A-C98A
 with sigma of 0.04
 C98-C99 \\sim C98A-C99A
 with sigma of 0.02
 C100-C96 \\sim C1H-C96A
 with sigma of 0.04
 C100-C98 \\sim C1H-C98A
 with sigma of 0.04
 C100-C94 \\sim C1H-C94A
 with sigma of 0.04
 C1P-C1Q \\sim C1P-C1S
 with sigma of 0.001
3. Rigid bond restraints
 C114, C109, C113, C110, C108, C112, C111
 with sigma for 1-2 distances of 0.01 and sigma for 1-3 distances of 0.01
 C101, C102, C103, C104, C105, C106, C107
 with sigma for 1-2 distances of 0.01 and sigma for 1-3 distances of 0.01
 C1N, C1I, C1K, C1J, C1L, C1O, C1M
 with sigma for 1-2 distances of 0.01 and sigma for 1-3 distances of 0.01
 C1A, C1B, C1C, C1G, C1D, C1F, C1E
 with sigma for 1-2 distances of 0.01 and sigma for 1-3 distances of 0.01
 C112, C114, C109, C113, C110, C108, C111
 with sigma for 1-2 distances of 0.01 and sigma for 1-3 distances of 0.01
 C98A, C1H, C95A, C99A, C96A, C94A, C97A
 with sigma for 1-2 distances of 0.01 and sigma for 1-3 distances of 0.01
 C1S, C1R, C1Q, C1V, C1U, C1T
 with sigma for 1-2 distances of 0.01 and sigma for 1-3 distances of 0.01
4. Uiso/Uaniso restraints and constraints
Uanis(C114) \\sim Ueq, Uanis(C109) \\sim Ueq, Uanis(C113) \\sim Ueq,
Uanis(C110) \\sim Ueq, Uanis(C108) \\sim Ueq, Uanis(C112) \\sim Ueq,
Uanis(C111) \\sim Ueq: with sigma of 0.01 and sigma for terminal atoms of 0.02
Uanis(C102) \\sim Ueq, Uanis(C101) \\sim Ueq, Uanis(C103) \\sim Ueq,
Uanis(C104) \\sim Ueq, Uanis(C105) \\sim Ueq, Uanis(C106) \\sim Ueq,
Uanis(C107) \\sim Ueq: with sigma of 0.01 and sigma for terminal atoms of 0.02
Uanis(C1A) \\sim Ueq, Uanis(C1B) \\sim Ueq, Uanis(C1C) \\sim Ueq, Uanis(C1G)
\\sim Ueq, Uanis(C1D) \\sim Ueq, Uanis(C1F) \\sim Ueq, Uanis(C1E) \\sim Ueq:
with sigma of 0.01 and sigma for terminal atoms of 0.02
Uanis(C113) \\sim Ueq, Uanis(C114) \\sim Ueq, Uanis(C109) \\sim Ueq,
Uanis(C110) \\sim Ueq, Uanis(C108) \\sim Ueq, Uanis(C112) \\sim Ueq,
Uanis(C111) \\sim Ueq: with sigma of 0.01 and sigma for terminal atoms of 0.02
Uanis(C1N) \\sim Ueq, Uanis(C1I) \\sim Ueq, Uanis(C1K) \\sim Ueq, Uanis(C1J)
\\sim Ueq, Uanis(C1L) \\sim Ueq, Uanis(C1O) \\sim Ueq, Uanis(C1M) \\sim Ueq:
with sigma of 0.01 and sigma for terminal atoms of 0.02
Uanis(C98A) \\sim Ueq, Uanis(C1H) \\sim Ueq, Uanis(C95A) \\sim Ueq, Uanis(C99A)
\\sim Ueq, Uanis(C96A) \\sim Ueq, Uanis(C94A) \\sim Ueq, Uanis(C97A) \\sim Ueq:
with sigma of 0.01 and sigma for terminal atoms of 0.02
Uanis(C1S) \\sim Ueq, Uanis(C1P) \\sim Ueq, Uanis(C1R) \\sim Ueq, Uanis(C1Q)
\\sim Ueq, Uanis(C1V) \\sim Ueq, Uanis(C1T) \\sim Ueq, Uanis(C1U) \\sim Ueq, :
with sigma of 0.01 and sigma for terminal atoms of 0.02
5. Others
 1*[Sof(C114)+Sof(H114)+Sof(C109)+Sof(C110)+Sof(H110)+Sof(C111)+Sof(H111)+
 Sof(C112)+Sof(H112)+Sof(C113)+Sof(H113)+Sof(C108)+Sof(H10D)+Sof(H10E)+
 Sof(H10F)]+1*[Sof(C1I)+Sof(H1IA)+Sof(H1IB)+Sof(H1IC)+Sof(C1J)+Sof(H1J)+
 Sof(C1K)+Sof(C1L)+Sof(H1L)+Sof(C1M)+Sof(H1M)+Sof(C1N)+Sof(H1N)+Sof(C1O)+
 Sof(H1O)]+1*[Sof(C1P)+Sof(H1PA)+Sof(H1PB)+Sof(H1PC)+Sof(C1Q)+Sof(H1Q)+Sof(C1R)+
 Sof(C1S)+Sof(H1S)+Sof(C1T)+Sof(H1T)+Sof(C1U)+Sof(H1U)+Sof(C1V)+Sof(H1V)]=1
 with esd of 0.001
 Sof(C1A)=Sof(H1AA)=Sof(H1AB)=Sof(H1AC)=Sof(C1B)=Sof(C1C)=Sof(H1C)=Sof(C1D)=
 Sof(H1D)=Sof(C1E)=Sof(H1E)=Sof(C1F)=Sof(H1F)=Sof(C1G)=Sof(H1G)=1-FVAR(1)
 Sof(C102)=Sof(C107)=Sof(H107)=Sof(C106)=Sof(H106)=Sof(C105)=Sof(H105)=
 Sof(C104)=Sof(H104)=Sof(C103)=Sof(H103)=Sof(C101)=Sof(H10A)=Sof(H10B)=
 Sof(H10C)=FVAR(1)
 Sof(C1H)=Sof(H1H)=Sof(C95A)=Sof(C96A)=Sof(H96A)=Sof(C97A)=Sof(H97A)=Sof(C98A)=
 Sof(H98A)=Sof(C99A)=Sof(H99A)=Sof(C94A)=Sof(H94D)=Sof(H94E)=Sof(H94F)=1-FVAR(2)
 Sof(C100)=Sof(H100)=Sof(C95)=Sof(C96)=Sof(H96)=Sof(C97)=Sof(H97)=Sof(C98)=
 Sof(H98)=Sof(C99)=Sof(H99)=Sof(C94)=Sof(H94A)=Sof(H94B)=Sof(H94C)=FVAR(2)
 Sof(C114)=Sof(H114)=Sof(C109)=Sof(C110)=Sof(H110)=Sof(C111)=Sof(H111)=
 Sof(C112)=Sof(H112)=Sof(C113)=Sof(H113)=Sof(C108)=Sof(H10D)=Sof(H10E)=
 Sof(H10F)=FVAR(3)
 Sof(C1I)=Sof(H1IA)=Sof(H1IB)=Sof(H1IC)=Sof(C1J)=Sof(H1J)=Sof(C1K)=Sof(C1L)=
 Sof(H1L)=Sof(C1M)=Sof(H1M)=Sof(C1N)=Sof(H1N)=Sof(C1O)=Sof(H1O)=FVAR(4)
 Sof(C1P)=Sof(H1PA)=Sof(H1PB)=Sof(H1PC)=Sof(C1Q)=Sof(H1Q)=Sof(C1R)=Sof(C1S)=
 Sof(H1S)=Sof(C1T)=Sof(H1T)=Sof(C1U)=Sof(H1U)=Sof(C1V)=Sof(H1V)=FVAR(5)
6.a Ternary CH refined with riding coordinates:
 C13(H13), C16(H16), C25(H25), C28(H28), C56(H56), C59(H59), C68(H68), C71(H71)
6.b Secondary CH2 refined with riding coordinates:
 C32(H32A,H32B), C33(H33A,H33B), C34(H34A,H34B), C35(H35A,H35B), C36(H36A,
 H36B), C37(H37A,H37B), C38(H38A,H38B), C39(H39A,H39B), C40(H40A,H40B),
 C41(H41A,H41B), C42(H42A,H42B), C43(H43A,H43B), C75(H75A,H75B), C76(H76A,H76B),
  C77(H77A,H77B), C78(H78A,H78B), C79(H79A,H79B), C80(H80A,H80B), C81(H81A,
 H81B), C82(H82A,H82B), C83(H83A,H83B), C84(H84A,H84B), C85(H85A,H85B),
 C86(H86A,H86B)
6.c Aromatic/amide H refined with riding coordinates:
 C3(H3), C4(H4), C5(H5), C9(H9), C10(H10), C11(H11), C21(H21), C22(H22),
 C23(H23), C46(H46), C47(H47), C48(H48), C52(H52), C53(H53), C54(H54), C64(H64),
  C65(H65), C66(H66), C107(H107), C106(H106), C105(H105), C104(H104),
 C103(H103), C89(H89), C90(H90), C91(H91), C92(H92), C93(H93), C1C(H1C),
 C1D(H1D), C1E(H1E), C1F(H1F), C1G(H1G), C100(H100), C96(H96), C97(H97),
 C98(H98), C99(H99), C1H(H1H), C96A(H96A), C97A(H97A), C98A(H98A), C99A(H99A),
 C114(H114), C110(H110), C111(H111), C112(H112), C113(H113), C1J(H1J), C1L(H1L),
  C1M(H1M), C1N(H1N), C1O(H1O), C1Q(H1Q), C1S(H1S), C1T(H1T), C1U(H1U), C1V(H1V)
6.d Fitted hexagon refined as free rotating group:
 C88(C89,C90,C91,C92,C93), C1B(C1C,C1D,C1E,C1F,C1G), C100(C95,C96,C97,C98,C99),
  C1H(C95A,C96A,C97A,C98A,C99A), C114(C109,C110,C111,C112,C113), C1J(C1K,C1L,
 C1M,C1N,C1O), C1Q(C1R,C1S,C1T,C1U,C1V)
6.e Idealised Me refined as rotating group:
 C14(H14A,H14B,H14C), C15(H15A,H15B,H15C), C17(H17A,H17B,H17C), C18(H18A,H18B,
 H18C), C26(H26A,H26B,H26C), C27(H27A,H27B,H27C), C29(H29A,H29B,H29C), C30(H30A,
 H30B,H30C), C57(H57A,H57B,H57C), C58(H58A,H58B,H58C), C60(H60A,H60B,H60C),
 C61(H61A,H61B,H61C), C69(H69A,H69B,H69C), C70(H70A,H70B,H70C), C72(H72A,H72B,
 H72C), C73(H73A,H73B,H73C), C101(H10A,H10B,H10C), C87(H87A,H87B,H87C),
 C1A(H1AA,H1AB,H1AC), C94(H94A,H94B,H94C), C94A(H94D,H94E,H94F), C108(H10D,H10E,
 H10F), C1I(H1IA,H1IB,H1IC), C1P(H1PA,H1PB,H1PC)
;
_olex2_submission_special_instructions 'No special instructions were received'

loop_
_space_group_symop_operation_xyz
'x, y, z'
'-x+1/2, y+1/2, -z+1/2'
'-x, -y, -z'
'x-1/2, -y-1/2, z-1/2'

loop_
_atom_site_label
_atom_site_type_symbol
_atom_site_fract_x
_atom_site_fract_y
_atom_site_fract_z
_atom_site_U_iso_or_equiv
_atom_site_adp_type
_atom_site_occupancy
_atom_site_site_symmetry_order
_atom_site_calc_flag
_atom_site_refinement_flags_posn
_atom_site_refinement_flags_adp
_atom_site_refinement_flags_occupancy
_atom_site_disorder_assembly
_atom_site_disorder_group
P1 P 0.63756(3) 0.49759(2) 0.72564(2) 0.02130(7) Uani 1 1 d . . . . .
S1 S 0.51461(3) 0.46788(2) 0.71529(2) 0.03043(8) Uani 1 1 d . . . . .
S2 S 0.61864(3) 0.54070(2) 0.76345(2) 0.03152(8) Uani 1 1 d . . . . .
K1 K 0.36547(2) 0.53711(2) 0.70834(2) 0.02753(7) Uani 1 1 d . . . . .
N1 N 0.66082(12) 0.51524(5) 0.60018(6) 0.0487(4) Uani 1 1 d . . . . .
O1 O 0.22225(8) 0.48542(2) 0.74377(5) 0.0302(2) Uani 1 1 d . . . . .
O2 O 0.30759(9) 0.53022(3) 0.82649(5) 0.0319(2) Uani 1 1 d . . . . .
O3 O 0.35724(9) 0.59338(2) 0.78266(5) 0.0315(2) Uani 1 1 d . . . . .
O4 O 0.25984(9) 0.59773(3) 0.67107(5) 0.0351(2) Uani 1 1 d . . . . .
O5 O 0.35224(10) 0.55629(3) 0.58682(5) 0.0413(3) Uani 1 1 d . . . . .
O6 O 0.27675(9) 0.49389(3) 0.62440(5) 0.0347(2) Uani 1 1 d . . . . .
C1 C 0.75958(10) 0.47867(3) 0.75963(6) 0.0205(2) Uani 1 1 d . . . . .
C2 C 0.74956(11) 0.46244(3) 0.81475(6) 0.0228(3) Uani 1 1 d . . . . .
C3 C 0.84254(12) 0.45403(4) 0.84703(6) 0.0285(3) Uani 1 1 d . . . . .
H3 H 0.835842 0.443571 0.884383 0.034 Uiso 1 1 calc R U . . .
C4 C 0.94443(12) 0.46056(4) 0.82600(7) 0.0320(3) Uani 1 1 d . . . . .
H4 H 1.006731 0.455449 0.849374 0.038 Uiso 1 1 calc R U . . .
C5 C 0.95445(11) 0.47453(4) 0.77086(6) 0.0281(3) Uani 1 1 d . . . . .
H5 H 1.024262 0.478210 0.755672 0.034 Uiso 1 1 calc R U . . .
C6 C 0.86374(11) 0.48338(3) 0.73691(6) 0.0229(3) Uani 1 1 d . . . . .
C7 C 0.64564(11) 0.45101(3) 0.84149(6) 0.0253(3) Uani 1 1 d . . . . .
C8 C 0.59844(12) 0.46891(4) 0.88723(6) 0.0301(3) Uani 1 1 d . . . . .
C9 C 0.50545(13) 0.45612(5) 0.91300(7) 0.0410(4) Uani 1 1 d . . . . .
H9 H 0.471502 0.468173 0.943447 0.049 Uiso 1 1 calc R U . . .
C10 C 0.46248(14) 0.42653(5) 0.89508(8) 0.0461(4) Uani 1 1 d . . . . .
H10 H 0.399033 0.418393 0.912816 0.055 Uiso 1 1 calc R U . . .
C11 C 0.51169(14) 0.40860(4) 0.85124(8) 0.0404(4) Uani 1 1 d . . . . .
H11 H 0.482631 0.387875 0.839875 0.048 Uiso 1 1 calc R U . . .
C12 C 0.60307(12) 0.42037(4) 0.82340(7) 0.0305(3) Uani 1 1 d . . . . .
C13 C 0.64748(13) 0.50047(4) 0.91086(6) 0.0329(3) Uani 1 1 d . . . . .
H13 H 0.700073 0.508593 0.881249 0.039 Uiso 1 1 calc R U . . .
C14 C 0.56249(16) 0.52717(5) 0.91898(8) 0.0460(4) Uani 1 1 d . . . . .
H14A H 0.521297 0.530121 0.881873 0.069 Uiso 1 1 calc R U . . .
H14B H 0.598018 0.547893 0.929874 0.069 Uiso 1 1 calc R U . . .
H14C H 0.513600 0.520633 0.950418 0.069 Uiso 1 1 calc R U . . .
C15 C 0.70937(14) 0.49436(5) 0.96933(7) 0.0415(4) Uani 1 1 d . . . . .
H15A H 0.659786 0.485845 0.998872 0.062 Uiso 1 1 calc R U . . .
H15B H 0.741086 0.515041 0.983551 0.062 Uiso 1 1 calc R U . . .
H15C H 0.766783 0.478270 0.962914 0.062 Uiso 1 1 calc R U . . .
C16 C 0.65655(14) 0.40021(4) 0.77558(8) 0.0381(4) Uani 1 1 d . . . . .
H16 H 0.691279 0.415925 0.747762 0.046 Uiso 1 1 calc R U . . .
C17 C 0.57795(17) 0.37906(5) 0.73932(9) 0.0510(4) Uani 1 1 d . . . . .
H17A H 0.548591 0.361766 0.764549 0.077 Uiso 1 1 calc R U . . .
H17B H 0.615810 0.368993 0.706251 0.077 Uiso 1 1 calc R U . . .
H17C H 0.518955 0.392825 0.723863 0.077 Uiso 1 1 calc R U . . .
C18 C 0.74562(19) 0.37869(5) 0.80287(13) 0.0675(6) Uani 1 1 d . . . . .
H18A H 0.798400 0.392626 0.823783 0.101 Uiso 1 1 calc R U . . .
H18B H 0.781465 0.366473 0.771472 0.101 Uiso 1 1 calc R U . . .
H18C H 0.714074 0.363175 0.830835 0.101 Uiso 1 1 calc R U . . .
C19 C 0.88502(10) 0.49520(3) 0.67526(6) 0.0241(3) Uani 1 1 d . . . . .
C20 C 0.90969(11) 0.52837(4) 0.66471(6) 0.0277(3) Uani 1 1 d . . . . .
C21 C 0.93089(12) 0.53792(4) 0.60678(7) 0.0342(3) Uani 1 1 d . . . . .
H21 H 0.948744 0.560172 0.598775 0.041 Uiso 1 1 calc R U . . .
C22 C 0.92631(13) 0.51546(4) 0.56085(7) 0.0364(3) Uani 1 1 d . . . . .
H22 H 0.938096 0.522561 0.521433 0.044 Uiso 1 1 calc R U . . .
C23 C 0.90479(12) 0.48291(4) 0.57195(7) 0.0340(3) Uani 1 1 d . . . . .
H23 H 0.903208 0.467674 0.540064 0.041 Uiso 1 1 calc R U . . .
C24 C 0.88523(11) 0.47187(4) 0.62913(6) 0.0282(3) Uani 1 1 d . . . . .
C25 C 0.91242(12) 0.55340(4) 0.71451(7) 0.0336(3) Uani 1 1 d . . . . .
H25 H 0.871554 0.543881 0.748146 0.040 Uiso 1 1 calc R U . . .
C26 C 0.85761(17) 0.58574(4) 0.69699(10) 0.0512(5) Uani 1 1 d . . . . .
H26A H 0.900635 0.596989 0.667236 0.077 Uiso 1 1 calc R U . . .
H26B H 0.851588 0.599789 0.732019 0.077 Uiso 1 1 calc R U . . .
H26C H 0.785485 0.581181 0.680476 0.077 Uiso 1 1 calc R U . . .
C27 C 1.02776(15) 0.55943(5) 0.73666(9) 0.0525(5) Uani 1 1 d . . . . .
H27A H 1.060285 0.538543 0.749238 0.079 Uiso 1 1 calc R U . . .
H27B H 1.027147 0.574670 0.770262 0.079 Uiso 1 1 calc R U . . .
H27C H 1.069935 0.568957 0.704701 0.079 Uiso 1 1 calc R U . . .
C28 C 0.86230(13) 0.43551(4) 0.63983(7) 0.0328(3) Uani 1 1 d . . . . .
H28 H 0.863019 0.431914 0.683631 0.039 Uiso 1 1 calc R U . . .
C29 C 0.75160(15) 0.42546(5) 0.61601(9) 0.0470(4) Uani 1 1 d . . . . .
H29A H 0.696211 0.438763 0.634963 0.071 Uiso 1 1 calc R U . . .
H29B H 0.739256 0.402156 0.624624 0.071 Uiso 1 1 calc R U . . .
H29C H 0.747979 0.428973 0.573090 0.071 Uiso 1 1 calc R U . . .
C30 C 0.94962(16) 0.41339(5) 0.61389(11) 0.0539(5) Uani 1 1 d . . . . .
H30A H 0.950586 0.416231 0.570817 0.081 Uiso 1 1 calc R U . . .
H30B H 0.933987 0.390370 0.623251 0.081 Uiso 1 1 calc R U . . .
H30C H 1.020079 0.419437 0.631022 0.081 Uiso 1 1 calc R U . . .
C31 C 0.66717(11) 0.50737(4) 0.64897(6) 0.0314(3) Uani 1 1 d . . . . .
C32 C 0.25689(12) 0.47555(4) 0.80163(7) 0.0332(3) Uani 1 1 d . . . . .
H32A H 0.334025 0.469319 0.801436 0.040 Uiso 1 1 calc R U . . .
H32B H 0.214758 0.456247 0.814489 0.040 Uiso 1 1 calc R U . . .
C33 C 0.24057(13) 0.50369(4) 0.84346(7) 0.0345(3) Uani 1 1 d . . . . .
H33A H 0.164088 0.510648 0.842143 0.041 Uiso 1 1 calc R U . . .
H33B H 0.259219 0.496796 0.884443 0.041 Uiso 1 1 calc R U . . .
C34 C 0.29652(14) 0.55825(4) 0.86366(7) 0.0362(3) Uani 1 1 d . . . . .
H34A H 0.313273 0.552261 0.905325 0.043 Uiso 1 1 calc R U . . .
H34B H 0.221588 0.566580 0.861208 0.043 Uiso 1 1 calc R U . . .
C35 C 0.37367(14) 0.58435(4) 0.84314(7) 0.0357(3) Uani 1 1 d . . . . .
H35A H 0.365548 0.604136 0.868184 0.043 Uiso 1 1 calc R U . . .
H35B H 0.448392 0.576211 0.848759 0.043 Uiso 1 1 calc R U . . .
C36 C 0.26469(13) 0.61335(4) 0.77277(7) 0.0347(3) Uani 1 1 d . . . . .
H36A H 0.266028 0.632263 0.800379 0.042 Uiso 1 1 calc R U . . .
H36B H 0.198499 0.600440 0.779721 0.042 Uiso 1 1 calc R U . . .
C37 C 0.26519(14) 0.62534(4) 0.71011(7) 0.0362(3) Uani 1 1 d . . . . .
H37A H 0.202626 0.639968 0.702565 0.043 Uiso 1 1 calc R U . . .
H37B H 0.331840 0.638027 0.703138 0.043 Uiso 1 1 calc R U . . .
C38 C 0.27462(19) 0.60755(5) 0.61168(8) 0.0519(5) Uani 1 1 d . . . . .
H38A H 0.346484 0.617779 0.607545 0.062 Uiso 1 1 calc R U . . .
H38B H 0.219098 0.623896 0.599841 0.062 Uiso 1 1 calc R U . . .
C39 C 0.2655(2) 0.57770(5) 0.57294(8) 0.0602(6) Uani 1 1 d . . . . .
H39A H 0.196104 0.566419 0.579661 0.072 Uiso 1 1 calc R U . . .
H39B H 0.267837 0.584226 0.530763 0.072 Uiso 1 1 calc R U . . .
C40 C 0.35256(16) 0.52729(4) 0.55061(8) 0.0449(4) Uani 1 1 d . . . . .
H40A H 0.422365 0.515808 0.556354 0.054 Uiso 1 1 calc R U . . .
H40B H 0.346145 0.533835 0.508473 0.054 Uiso 1 1 calc R U . . .
C41 C 0.26336(16) 0.50411(4) 0.56440(7) 0.0435(4) Uani 1 1 d . . . . .
H41A H 0.192816 0.515162 0.558632 0.052 Uiso 1 1 calc R U . . .
H41B H 0.265627 0.484812 0.537741 0.052 Uiso 1 1 calc R U . . .
C42 C 0.19555(12) 0.47150(4) 0.64212(7) 0.0365(3) Uani 1 1 d . . . . .
H42A H 0.190261 0.453021 0.613681 0.044 Uiso 1 1 calc R U . . .
H42B H 0.124850 0.482766 0.642827 0.044 Uiso 1 1 calc R U . . .
C43 C 0.22451(12) 0.45881(4) 0.70252(7) 0.0333(3) Uani 1 1 d . . . . .
H43A H 0.172536 0.441623 0.714141 0.040 Uiso 1 1 calc R U . . .
H43B H 0.297418 0.448911 0.702393 0.040 Uiso 1 1 calc R U . . .
P2 P 0.31259(3) 0.74759(2) 0.68096(2) 0.02163(7) Uani 1 1 d . . . . .
S3 S 0.43494(3) 0.76882(2) 0.72148(2) 0.02919(8) Uani 1 1 d . . . . .
S4 S 0.33745(3) 0.72025(2) 0.61065(2) 0.03324(9) Uani 1 1 d . . . . .
K2 K 0.59555(2) 0.71387(2) 0.66769(2) 0.02766(7) Uani 1 1 d . . . . .
N2 N 0.26682(12) 0.69745(3) 0.77093(7) 0.0426(3) Uani 1 1 d . . . . .
O7 O 0.67618(9) 0.74071(3) 0.77406(5) 0.0346(2) Uani 1 1 d . . . . .
O8 O 0.61817(9) 0.67486(3) 0.77448(5) 0.0373(2) Uani 1 1 d . . . . .
O9 O 0.55366(10) 0.64630(3) 0.66550(5) 0.0389(3) Uani 1 1 d . . . . .
O10 O 0.61796(9) 0.67785(3) 0.55923(5) 0.0381(2) Uani 1 1 d . . . . .
O11 O 0.64728(9) 0.74554(3) 0.56291(5) 0.0365(2) Uani 1 1 d . . . . .
O12 O 0.73160(8) 0.77219(3) 0.66859(5) 0.0323(2) Uani 1 1 d . . . . .
C44 C 0.19768(10) 0.77544(3) 0.66564(5) 0.0206(2) Uani 1 1 d . . . . .
C45 C 0.21730(11) 0.80469(3) 0.63341(6) 0.0223(3) Uani 1 1 d . . . . .
C46 C 0.12960(12) 0.82343(3) 0.61325(6) 0.0270(3) Uani 1 1 d . . . . .
H46 H 0.142634 0.843111 0.591890 0.032 Uiso 1 1 calc R U . . .
C47 C 0.02432(12) 0.81417(4) 0.62349(7) 0.0298(3) Uani 1 1 d . . . . .
H47 H -0.034124 0.826654 0.607547 0.036 Uiso 1 1 calc R U . . .
C48 C 0.00535(11) 0.78657(3) 0.65714(6) 0.0271(3) Uani 1 1 d . . . . .
H48 H -0.066781 0.780461 0.665217 0.033 Uiso 1 1 calc R U . . .
C49 C 0.09025(11) 0.76741(3) 0.67959(6) 0.0230(3) Uani 1 1 d . . . . .
C50 C 0.32537(11) 0.81939(3) 0.61843(6) 0.0259(3) Uani 1 1 d . . . . .
C51 C 0.37539(12) 0.84150(3) 0.65850(7) 0.0302(3) Uani 1 1 d . . . . .
C52 C 0.46643(13) 0.85858(4) 0.64045(9) 0.0428(4) Uani 1 1 d . . . . .
H52 H 0.500360 0.873678 0.666979 0.051 Uiso 1 1 calc R U . . .
C53 C 0.50821(14) 0.85409(5) 0.58517(10) 0.0516(5) Uani 1 1 d . . . . .
H53 H 0.570562 0.865888 0.573833 0.062 Uiso 1 1 calc R U . . .
C54 C 0.45947(15) 0.83247(5) 0.54641(8) 0.0484(5) Uani 1 1 d . . . . .
H54 H 0.489172 0.829356 0.508388 0.058 Uiso 1 1 calc R U . . .
C55 C 0.36690(13) 0.81487(4) 0.56158(7) 0.0344(3) Uani 1 1 d . . . . .
C56 C 0.33030(13) 0.84798(4) 0.71938(7) 0.0355(3) Uani 1 1 d . . . . .
H56 H 0.290031 0.827864 0.731553 0.043 Uiso 1 1 calc R U . . .
C57 C 0.25039(19) 0.87647(5) 0.71715(11) 0.0632(6) Uani 1 1 d . . . . .
H57A H 0.286678 0.896304 0.703057 0.095 Uiso 1 1 calc R U . . .
H57B H 0.222848 0.880434 0.756876 0.095 Uiso 1 1 calc R U . . .
H57C H 0.190297 0.870987 0.690089 0.095 Uiso 1 1 calc R U . . .
C58 C 0.41738(17) 0.85468(5) 0.76684(9) 0.0516(5) Uani 1 1 d . . . . .
H58A H 0.472042 0.837303 0.765774 0.077 Uiso 1 1 calc R U . . .
H58B H 0.384562 0.855032 0.805932 0.077 Uiso 1 1 calc R U . . .
H58C H 0.451279 0.875982 0.759201 0.077 Uiso 1 1 calc R U . . .
C59 C 0.31118(15) 0.79303(5) 0.51639(7) 0.0420(4) Uani 1 1 d . . . . .
H59 H 0.261216 0.778162 0.537975 0.050 Uiso 1 1 calc R U . . .
C60 C 0.2431(2) 0.81372(6) 0.47281(8) 0.0618(6) Uani 1 1 d . . . . .
H60A H 0.194236 0.827866 0.494902 0.093 Uiso 1 1 calc R U . . .
H60B H 0.200991 0.799131 0.446712 0.093 Uiso 1 1 calc R U . . .
H60C H 0.290757 0.827389 0.448987 0.093 Uiso 1 1 calc R U . . .
C61 C 0.3898(2) 0.77141(6) 0.48222(9) 0.0639(6) Uani 1 1 d . . . . .
H61A H 0.432801 0.785240 0.456150 0.096 Uiso 1 1 calc R U . . .
H61B H 0.349132 0.755336 0.458393 0.096 Uiso 1 1 calc R U . . .
H61C H 0.437712 0.759848 0.510269 0.096 Uiso 1 1 calc R U . . .
C62 C 0.05746(11) 0.74097(4) 0.72174(6) 0.0275(3) Uani 1 1 d . . . . .
C63 C 0.01357(12) 0.71119(4) 0.70087(7) 0.0334(3) Uani 1 1 d . . . . .
C64 C -0.02100(15) 0.68822(4) 0.74217(9) 0.0472(4) Uani 1 1 d . . . . .
H64 H -0.049853 0.667826 0.728826 0.057 Uiso 1 1 calc R U . . .
C65 C -0.01402(16) 0.69463(5) 0.80210(9) 0.0525(5) Uani 1 1 d . . . . .
H65 H -0.036890 0.678532 0.829619 0.063 Uiso 1 1 calc R U . . .
C66 C 0.02607(14) 0.72432(5) 0.82221(8) 0.0441(4) Uani 1 1 d . . . . .
H66 H 0.029723 0.728567 0.863559 0.053 Uiso 1 1 calc R U . . .
C67 C 0.06124(12) 0.74815(4) 0.78284(7) 0.0329(3) Uani 1 1 d . . . . .
C68 C 0.00002(13) 0.70394(4) 0.63506(8) 0.0377(4) Uani 1 1 d . . . . .
H68 H 0.030567 0.722923 0.612798 0.045 Uiso 1 1 calc R U . . .
C69 C 0.06083(15) 0.67289(4) 0.61671(9) 0.0452(4) Uani 1 1 d . . . . .
H69A H 0.137945 0.675670 0.625599 0.068 Uiso 1 1 calc R U . . .
H69B H 0.049916 0.669177 0.574137 0.068 Uiso 1 1 calc R U . . .
H69C H 0.033521 0.653954 0.638665 0.068 Uiso 1 1 calc R U . . .
C70 C -0.11961(16) 0.70109(5) 0.61784(11) 0.0606(6) Uani 1 1 d . . . . .
H70A H -0.151226 0.682350 0.638533 0.091 Uiso 1 1 calc R U . . .
H70B H -0.127133 0.697776 0.574982 0.091 Uiso 1 1 calc R U . . .
H70C H -0.157061 0.721309 0.629001 0.091 Uiso 1 1 calc R U . . .
C71 C 0.10105(14) 0.78102(4) 0.80691(7) 0.0387(4) Uani 1 1 d . . . . .
H71 H 0.117782 0.795301 0.772241 0.046 Uiso 1 1 calc R U . . .
C72 C 0.20430(15) 0.77745(6) 0.84412(8) 0.0552(5) Uani 1 1 d . . . . .
H72A H 0.194025 0.760626 0.874555 0.083 Uiso 1 1 calc R U . . .
H72B H 0.221731 0.798503 0.863119 0.083 Uiso 1 1 calc R U . . .
H72C H 0.263535 0.770908 0.818596 0.083 Uiso 1 1 calc R U . . .
C73 C 0.01368(15) 0.79839(5) 0.84231(9) 0.0483(4) Uani 1 1 d . . . . .
H73A H -0.050286 0.801853 0.816895 0.072 Uiso 1 1 calc R U . . .
H73B H 0.040951 0.819675 0.856403 0.072 Uiso 1 1 calc R U . . .
H73C H -0.005485 0.784753 0.876284 0.072 Uiso 1 1 calc R U . . .
C74 C 0.27005(12) 0.71816(4) 0.73643(7) 0.0296(3) Uani 1 1 d . . . . .
C75 C 0.68237(14) 0.72148(4) 0.82643(7) 0.0389(4) Uani 1 1 d . . . . .
H75A H 0.672458 0.735567 0.861650 0.047 Uiso 1 1 calc R U . . .
H75B H 0.753703 0.710667 0.829997 0.047 Uiso 1 1 calc R U . . .
C76 C 0.59488(14) 0.69618(4) 0.82232(7) 0.0395(4) Uani 1 1 d . . . . .
H76A H 0.591892 0.683541 0.859709 0.047 Uiso 1 1 calc R U . . .
H76B H 0.524206 0.706972 0.815396 0.047 Uiso 1 1 calc R U . . .
C77 C 0.54472(14) 0.64811(4) 0.77020(8) 0.0390(4) Uani 1 1 d . . . . .
H77A H 0.470087 0.656432 0.765205 0.047 Uiso 1 1 calc R U . . .
H77B H 0.548857 0.634695 0.806748 0.047 Uiso 1 1 calc R U . . .
C78 C 0.57413(15) 0.62770(4) 0.71796(8) 0.0437(4) Uani 1 1 d . . . . .
H78A H 0.651314 0.621586 0.720718 0.052 Uiso 1 1 calc R U . . .
H78B H 0.530784 0.607258 0.717050 0.052 Uiso 1 1 calc R U . . .
C79 C 0.58368(17) 0.62899(4) 0.61324(8) 0.0474(4) Uani 1 1 d . . . . .
H79A H 0.546673 0.607436 0.611383 0.057 Uiso 1 1 calc R U . . .
H79B H 0.662463 0.625082 0.613797 0.057 Uiso 1 1 calc R U . . .
C80 C 0.55193(16) 0.64938(4) 0.56046(8) 0.0453(4) Uani 1 1 d . . . . .
H80A H 0.561065 0.636470 0.523745 0.054 Uiso 1 1 calc R U . . .
H80B H 0.475222 0.655849 0.562889 0.054 Uiso 1 1 calc R U . . .
C81 C 0.58994(15) 0.69815(5) 0.51004(7) 0.0424(4) Uani 1 1 d . . . . .
H81A H 0.513736 0.705130 0.512609 0.051 Uiso 1 1 calc R U . . .
H81B H 0.598258 0.685673 0.472767 0.051 Uiso 1 1 calc R U . . .
C82 C 0.66180(15) 0.72771(5) 0.51004(7) 0.0433(4) Uani 1 1 d . . . . .
H82A H 0.737994 0.720755 0.507211 0.052 Uiso 1 1 calc R U . . .
H82B H 0.643843 0.741784 0.475457 0.052 Uiso 1 1 calc R U . . .
C83 C 0.70731(15) 0.77524(4) 0.56417(8) 0.0435(4) Uani 1 1 d . . . . .
H83A H 0.683858 0.789606 0.530949 0.052 Uiso 1 1 calc R U . . .
H83B H 0.784989 0.770423 0.559920 0.052 Uiso 1 1 calc R U . . .
C84 C 0.68904(15) 0.79215(4) 0.62180(8) 0.0412(4) Uani 1 1 d . . . . .
H84A H 0.725227 0.813851 0.622156 0.049 Uiso 1 1 calc R U . . .
H84B H 0.610898 0.795698 0.627175 0.049 Uiso 1 1 calc R U . . .
C85 C 0.72892(13) 0.78883(4) 0.72402(7) 0.0353(3) Uani 1 1 d . . . . .
H85A H 0.655906 0.797835 0.730319 0.042 Uiso 1 1 calc R U . . .
H85B H 0.780755 0.807341 0.724307 0.042 Uiso 1 1 calc R U . . .
C86 C 0.75787(12) 0.76505(4) 0.77245(7) 0.0354(3) Uani 1 1 d . . . . .
H86A H 0.828447 0.754728 0.764674 0.042 Uiso 1 1 calc R U . . .
H86B H 0.763053 0.776652 0.810937 0.042 Uiso 1 1 calc R U . . .
C102 C 0.8448(10) 0.5792(2) 0.9175(3) 0.076(2) Uani 0.599(16) 1 d D U P A 1
C107 C 0.8419(8) 0.5877(3) 0.9770(4) 0.077(3) Uani 0.599(16) 1 d D U P A 1
H107 H 0.797073 0.605365 0.988773 0.092 Uiso 0.599(16) 1 calc R U P A 1
C106 C 0.9020(8) 0.5713(2) 1.0190(3) 0.0718(18) Uani 0.599(16) 1 d D U P A 1
H106 H 0.898268 0.577412 1.059493 0.086 Uiso 0.599(16) 1 calc R U P A 1
C105 C 0.9685(5) 0.54577(18) 1.0017(4) 0.0700(16) Uani 0.599(16) 1 d D U P A 1
H105 H 1.012528 0.534512 1.030078 0.084 Uiso 0.599(16) 1 calc R U P A 1
C104 C 0.9696(7) 0.5370(2) 0.9427(4) 0.080(2) Uani 0.599(16) 1 d D U P A 1
H104 H 1.014553 0.519456 0.930298 0.097 Uiso 0.599(16) 1 calc R U P A 1
C103 C 0.9053(11) 0.5536(2) 0.9010(3) 0.078(2) Uani 0.599(16) 1 d D U P A 1
H103 H 0.904311 0.546696 0.860819 0.094 Uiso 0.599(16) 1 calc R U P A 1
C101 C 0.7767(13) 0.5985(2) 0.8738(4) 0.116(4) Uani 0.599(16) 1 d D U P A 1
H10A H 0.719291 0.609879 0.894747 0.174 Uiso 0.599(16) 1 calc R U P A 1
H10B H 0.744664 0.583445 0.844430 0.174 Uiso 0.599(16) 1 calc R U P A 1
H10C H 0.821855 0.614625 0.853781 0.174 Uiso 0.599(16) 1 calc R U P A 1
C88 C 0.85100(11) 0.30284(4) 0.55488(6) 0.0621(6) Uani 1 1 d G . . . .
C89 C 0.87737(12) 0.27887(4) 0.51376(5) 0.0655(6) Uani 1 1 d G . . . .
H89 H 0.834183 0.276125 0.478887 0.079 Uiso 1 1 calc R U . . .
C90 C 0.96693(13) 0.25893(4) 0.52366(6) 0.0727(7) Uani 1 1 d G . . . .
H90 H 0.984947 0.242548 0.495551 0.087 Uiso 1 1 calc R U . . .
C91 C 1.03011(11) 0.26294(4) 0.57468(7) 0.0773(8) Uani 1 1 d G . . . .
H91 H 1.091323 0.249312 0.581446 0.093 Uiso 1 1 calc R U . . .
C92 C 1.00375(13) 0.28691(4) 0.61581(6) 0.0783(8) Uani 1 1 d G . . . .
H92 H 1.046935 0.289655 0.650678 0.094 Uiso 1 1 calc R U . . .
C93 C 0.91419(13) 0.30685(4) 0.60591(6) 0.0719(7) Uani 1 1 d G . . . .
H93 H 0.896171 0.323233 0.634015 0.086 Uiso 1 1 calc R U . . .
C87 C 0.7535(3) 0.32454(8) 0.54373(15) 0.0934(9) Uani 1 1 d . . . . .
H87A H 0.704800 0.313923 0.514875 0.140 Uiso 1 1 calc R U . . .
H87B H 0.776886 0.345817 0.528161 0.140 Uiso 1 1 calc R U . . .
H87C H 0.715803 0.327936 0.580932 0.140 Uiso 1 1 calc R U . . .
C1A C 0.7230(10) 0.6048(3) 0.8883(5) 0.076(3) Uani 0.401(16) 1 d D U P A 2
H1AA H 0.690408 0.591358 0.856732 0.113 Uiso 0.401(16) 1 calc R U P A 2
H1AB H 0.756653 0.624284 0.870990 0.113 Uiso 0.401(16) 1 calc R U P A 2
H1AC H 0.667159 0.611727 0.915732 0.113 Uiso 0.401(16) 1 calc R U P A 2
C1B C 0.8084(7) 0.5847(2) 0.9218(4) 0.048(2) Uani 0.401(16) 1 d DG U P A 2
C1C C 0.8384(9) 0.5904(3) 0.9805(4) 0.067(4) Uani 0.401(16) 1 d DG U P A 2
H1C H 0.802561 0.606859 1.002609 0.080 Uiso 0.401(16) 1 calc R U P A 2
C1D C 0.9209(10) 0.5721(3) 1.0069(5) 0.077(4) Uani 0.401(16) 1 d DG U P A 2
H1D H 0.941422 0.576011 1.047000 0.092 Uiso 0.401(16) 1 calc R U P A 2
C1E C 0.9733(6) 0.5481(2) 0.9745(7) 0.078(3) Uani 0.401(16) 1 d DG U P A 2
H1E H 1.029719 0.535564 0.992517 0.094 Uiso 0.401(16) 1 calc R U P A 2
C1F C 0.9433(5) 0.54239(19) 0.9158(7) 0.068(3) Uani 0.401(16) 1 d DG U P A 2
H1F H 0.979157 0.525965 0.893642 0.082 Uiso 0.401(16) 1 calc R U P A 2
C1G C 0.8608(8) 0.5607(2) 0.8894(4) 0.061(2) Uani 0.401(16) 1 d DG U P A 2
H1G H 0.840296 0.556813 0.849249 0.074 Uiso 0.401(16) 1 calc R U P A 2
C100 C 0.2814(3) 0.41494(10) 0.49612(15) 0.061(2) Uani 0.607(5) 1 d DG . P B 3
H100 H 0.254023 0.422986 0.459293 0.073 Uiso 0.607(5) 1 calc R U P B 3
C95 C 0.2291(3) 0.38936(9) 0.52452(16) 0.0594(13) Uani 0.607(5) 1 d DG . P B 3
C96 C 0.2691(4) 0.37759(9) 0.57841(15) 0.082(2) Uani 0.607(5) 1 d DG . P B 3
H96 H 0.233361 0.360109 0.597819 0.098 Uiso 0.607(5) 1 calc R U P B 3
C97 C 0.3615(4) 0.39140(12) 0.60389(15) 0.103(3) Uani 0.607(5) 1 d DG . P B 3
H97 H 0.388828 0.383359 0.640715 0.124 Uiso 0.607(5) 1 calc R U P B 3
C98 C 0.4138(3) 0.41698(10) 0.57549(18) 0.087(2) Uani 0.607(5) 1 d DG . P B 3
H98 H 0.476893 0.426422 0.592902 0.105 Uiso 0.607(5) 1 calc R U P B 3
C99 C 0.3737(3) 0.42875(8) 0.52160(17) 0.0626(12) Uani 0.607(5) 1 d DG . P B 3
H99 H 0.409492 0.446236 0.502191 0.075 Uiso 0.607(5) 1 calc R U P B 3
C94 C 0.1320(4) 0.37461(14) 0.4952(3) 0.103(2) Uani 0.607(5) 1 d D . P B 3
H94A H 0.150007 0.367324 0.455249 0.154 Uiso 0.607(5) 1 calc R U P B 3
H94B H 0.074335 0.391063 0.492685 0.154 Uiso 0.607(5) 1 calc R U P B 3
H94C H 0.107643 0.355735 0.518357 0.154 Uiso 0.607(5) 1 calc R U P B 3
C1H C 0.2825(5) 0.41422(16) 0.5019(2) 0.048(3) Uani 0.393(5) 1 d DG U P B 4
H1H H 0.284676 0.428537 0.468728 0.057 Uiso 0.393(5) 1 calc R U P B 4
C95A C 0.3635(4) 0.41560(12) 0.5453(2) 0.0551(16) Uani 0.393(5) 1 d DG U P B 4
C96A C 0.3603(5) 0.39465(17) 0.5939(2) 0.068(3) Uani 0.393(5) 1 d DG U P B 4
H96A H 0.415652 0.395590 0.623533 0.081 Uiso 0.393(5) 1 calc R U P B 4
C97A C 0.2762(6) 0.37233(17) 0.5990(3) 0.098(3) Uani 0.393(5) 1 d DG U P B 4
H97A H 0.274028 0.358010 0.632234 0.118 Uiso 0.393(5) 1 calc R U P B 4
C98A C 0.1952(5) 0.37095(14) 0.5556(3) 0.095(3) Uani 0.393(5) 1 d DG U P B 4
H98A H 0.137727 0.355692 0.559182 0.114 Uiso 0.393(5) 1 calc R U P B 4
C99A C 0.1984(5) 0.39190(18) 0.5071(3) 0.080(3) Uani 0.393(5) 1 d DG U P B 4
H99A H 0.143050 0.390955 0.477429 0.096 Uiso 0.393(5) 1 calc R U P B 4
C94A C 0.4555(6) 0.43780(18) 0.5373(4) 0.080(2) Uani 0.393(5) 1 d D U P B 4
H94D H 0.440053 0.452668 0.504042 0.120 Uiso 0.393(5) 1 calc R U P B 4
H94E H 0.520076 0.424842 0.529009 0.120 Uiso 0.393(5) 1 calc R U P B 4
H94F H 0.467766 0.450689 0.573464 0.120 Uiso 0.393(5) 1 calc R U P B 4
C114 C 0.2759(5) 0.66086(10) 0.9275(2) 0.088(2) Uani 0.553(6) 1 d DG U P C 5
H114 H 0.258611 0.677665 0.899668 0.105 Uiso 0.553(6) 1 calc R U P C 5
C109 C 0.2007(4) 0.63662(12) 0.9399(2) 0.062(2) Uani 0.553(6) 1 d DG U P C 5
C110 C 0.2261(4) 0.61203(11) 0.9806(2) 0.0576(14) Uani 0.553(6) 1 d DG U P C 5
H110 H 0.174663 0.595467 0.989112 0.069 Uiso 0.553(6) 1 calc R U P C 5
C111 C 0.3267(4) 0.61167(13) 1.0089(2) 0.0675(17) Uani 0.553(6) 1 d DG U P C 5
H111 H 0.344012 0.594861 1.036674 0.081 Uiso 0.553(6) 1 calc R U P C 5
C112 C 0.4019(4) 0.63590(16) 0.9964(3) 0.092(2) Uani 0.553(6) 1 d DG U P C 5
H112 H 0.470662 0.635657 1.015735 0.110 Uiso 0.553(6) 1 calc R U P C 5
C113 C 0.3765(5) 0.66050(12) 0.9557(2) 0.102(3) Uani 0.553(6) 1 d DG U P C 5
H113 H 0.427963 0.677059 0.947232 0.122 Uiso 0.553(6) 1 calc R U P C 5
C108 C 0.0921(5) 0.63357(18) 0.9080(2) 0.106(2) Uani 0.553(6) 1 d D U P C 5
H10D H 0.066276 0.655483 0.896516 0.159 Uiso 0.553(6) 1 calc R U P C 5
H10E H 0.040228 0.623290 0.934376 0.159 Uiso 0.553(6) 1 calc R U P C 5
H10F H 0.099856 0.619985 0.872502 0.159 Uiso 0.553(6) 1 calc R U P C 5
C1I C 0.3628(13) 0.6893(3) 0.9332(7) 0.094(5) Uani 0.241(6) 1 d D U P D 6
H1IA H 0.431947 0.691279 0.954620 0.141 Uiso 0.241(6) 1 calc R U P D 6
H1IB H 0.317813 0.708438 0.941609 0.141 Uiso 0.241(6) 1 calc R U P D 6
H1IC H 0.375398 0.688054 0.890559 0.141 Uiso 0.241(6) 1 calc R U P D 6
C1J C 0.3532(7) 0.6371(2) 0.9934(5) 0.065(4) Uani 0.241(6) 1 d DG U P D 6
H1J H 0.422855 0.641565 1.009791 0.078 Uiso 0.241(6) 1 calc R U P D 6
C1K C 0.3066(8) 0.6588(2) 0.9527(4) 0.064(3) Uani 0.241(6) 1 d DG U P D 6
C1L C 0.2047(8) 0.6523(2) 0.9288(4) 0.068(3) Uani 0.241(6) 1 d DG U P D 6
H1L H 0.172898 0.667066 0.900892 0.082 Uiso 0.241(6) 1 calc R U P D 6
C1M C 0.1493(6) 0.6242(2) 0.9456(4) 0.062(3) Uani 0.241(6) 1 d DG U P D 6
H1M H 0.079642 0.619793 0.929264 0.074 Uiso 0.241(6) 1 calc R U P D 6
C1N C 0.1959(8) 0.6026(2) 0.9864(5) 0.069(4) Uani 0.241(6) 1 d DG U P D 6
H1N H 0.157990 0.583407 0.997901 0.083 Uiso 0.241(6) 1 calc R U P D 6
C1O C 0.2978(9) 0.6091(3) 1.0103(6) 0.065(4) Uani 0.241(6) 1 d DG U P D 6
H1O H 0.329597 0.594292 1.038165 0.078 Uiso 0.241(6) 1 calc R U P D 6
C1P C 0.2441(10) 0.5944(3) 1.0239(6) 0.089(5) Uani 0.207(5) 1 d D U P E 7
H1PA H 0.212400 0.601719 1.061024 0.134 Uiso 0.207(5) 1 calc R U P E 7
H1PB H 0.309825 0.581748 1.032719 0.134 Uiso 0.207(5) 1 calc R U P E 7
H1PC H 0.192341 0.580468 1.002190 0.134 Uiso 0.207(5) 1 calc R U P E 7
C1Q C 0.1969(5) 0.6364(2) 0.9454(4) 0.051(5) Uani 0.207(5) 1 d DG U P E 7
H1Q H 0.128519 0.626094 0.940739 0.061 Uiso 0.207(5) 1 calc R U P E 7
C1R C 0.2718(6) 0.62413(19) 0.9864(4) 0.046(3) Uani 0.207(5) 1 d DG U P E 7
C1S C 0.3720(6) 0.6392(3) 0.9932(5) 0.086(6) Uani 0.207(5) 1 d DG U P E 7
H1S H 0.423148 0.630803 1.021214 0.104 Uiso 0.207(5) 1 calc R U P E 7
C1T C 0.3972(7) 0.6664(3) 0.9590(5) 0.081(5) Uani 0.207(5) 1 d G U P E 7
H1T H 0.465625 0.676684 0.963688 0.097 Uiso 0.207(5) 1 calc R U P E 7
C1U C 0.3223(7) 0.6786(2) 0.9180(4) 0.067(3) Uani 0.207(5) 1 d G U P E 7
H1U H 0.339550 0.697271 0.894687 0.080 Uiso 0.207(5) 1 calc R U P E 7
C1V C 0.2222(6) 0.6636(2) 0.9112(4) 0.044(3) Uani 0.207(5) 1 d G U P E 7
H1V H 0.170997 0.671975 0.883211 0.052 Uiso 0.207(5) 1 calc R U P E 7

loop_
_atom_site_aniso_label
_atom_site_aniso_U_11
_atom_site_aniso_U_22
_atom_site_aniso_U_33
_atom_site_aniso_U_23
_atom_site_aniso_U_13
_atom_site_aniso_U_12
P1 0.01725(15) 0.02522(16) 0.02143(16) 0.00127(12) 0.00030(12) 0.00142(12)
S1 0.01987(16) 0.03126(17) 0.03995(19) 0.00091(14) -0.00439(13) -0.00215(13)
S2 0.03115(18) 0.02623(17) 0.03704(19) -0.00392(14) -0.00234(14) 0.00452(13)
K1 0.02809(15) 0.02632(14) 0.02811(15) -0.00002(11) -0.00094(11) 0.00250(11)
N1 0.0346(8) 0.0796(11) 0.0321(8) 0.0165(7) 0.0025(6) 0.0097(7)
O1 0.0259(5) 0.0299(5) 0.0349(5) -0.0020(4) 0.0004(4) 0.0010(4)
O2 0.0357(6) 0.0299(5) 0.0302(5) -0.0018(4) 0.0055(4) -0.0006(4)
O3 0.0356(6) 0.0273(5) 0.0313(5) 0.0006(4) -0.0018(4) 0.0046(4)
O4 0.0434(6) 0.0294(5) 0.0324(5) -0.0033(4) -0.0024(4) 0.0007(4)
O5 0.0547(7) 0.0362(6) 0.0331(6) 0.0015(5) 0.0045(5) 0.0117(5)
O6 0.0326(6) 0.0397(6) 0.0314(5) -0.0015(4) -0.0059(4) -0.0005(4)
C1 0.0174(6) 0.0226(6) 0.0214(6) -0.0022(5) -0.0013(5) 0.0004(5)
C2 0.0206(6) 0.0247(6) 0.0232(6) -0.0012(5) 0.0014(5) 0.0004(5)
C3 0.0263(7) 0.0368(8) 0.0223(6) 0.0045(6) -0.0003(5) 0.0025(6)
C4 0.0215(7) 0.0450(8) 0.0293(7) 0.0026(6) -0.0047(5) 0.0042(6)
C5 0.0171(6) 0.0392(8) 0.0283(7) -0.0004(6) 0.0014(5) 0.0005(5)
C6 0.0202(6) 0.0259(6) 0.0225(6) -0.0022(5) 0.0015(5) -0.0004(5)
C7 0.0208(6) 0.0319(7) 0.0231(6) 0.0073(5) -0.0009(5) 0.0001(5)
C8 0.0248(7) 0.0437(8) 0.0217(7) 0.0064(6) 0.0009(5) 0.0026(6)
C9 0.0297(8) 0.0662(11) 0.0273(7) 0.0065(7) 0.0078(6) -0.0006(7)
C10 0.0297(8) 0.0684(12) 0.0403(9) 0.0147(8) 0.0056(7) -0.0141(8)
C11 0.0353(8) 0.0446(9) 0.0412(9) 0.0142(7) -0.0028(7) -0.0133(7)
C12 0.0275(7) 0.0324(7) 0.0315(7) 0.0098(6) -0.0032(6) -0.0024(6)
C13 0.0330(8) 0.0427(8) 0.0231(7) -0.0003(6) 0.0054(6) 0.0041(6)
C14 0.0512(10) 0.0532(10) 0.0340(8) -0.0015(7) 0.0087(7) 0.0157(8)
C15 0.0387(9) 0.0559(10) 0.0298(8) -0.0054(7) -0.0030(7) 0.0016(7)
C16 0.0385(9) 0.0267(7) 0.0491(9) 0.0002(7) 0.0024(7) -0.0027(6)
C17 0.0602(12) 0.0392(9) 0.0537(11) -0.0065(8) 0.0004(9) -0.0133(8)
C18 0.0578(13) 0.0383(10) 0.1057(19) -0.0109(11) -0.0162(12) 0.0136(9)
C19 0.0159(6) 0.0326(7) 0.0238(7) 0.0012(5) 0.0021(5) 0.0011(5)
C20 0.0187(6) 0.0339(7) 0.0308(7) 0.0022(6) 0.0042(5) 0.0004(5)
C21 0.0295(7) 0.0372(8) 0.0363(8) 0.0083(6) 0.0069(6) -0.0001(6)
C22 0.0317(8) 0.0517(9) 0.0261(7) 0.0088(7) 0.0073(6) 0.0015(7)
C23 0.0305(8) 0.0471(9) 0.0244(7) -0.0031(6) 0.0039(6) 0.0024(6)
C24 0.0215(6) 0.0369(8) 0.0262(7) -0.0009(6) 0.0015(5) 0.0007(6)
C25 0.0314(8) 0.0324(8) 0.0374(8) -0.0019(6) 0.0073(6) -0.0058(6)
C26 0.0592(12) 0.0327(9) 0.0622(12) -0.0013(8) 0.0138(9) 0.0015(8)
C27 0.0407(10) 0.0618(12) 0.0552(11) -0.0142(9) 0.0010(8) -0.0150(9)
C28 0.0364(8) 0.0337(8) 0.0283(7) -0.0037(6) 0.0016(6) -0.0021(6)
C29 0.0396(9) 0.0423(9) 0.0592(11) -0.0097(8) 0.0002(8) -0.0064(7)
C30 0.0442(10) 0.0397(9) 0.0782(14) -0.0026(9) 0.0086(9) 0.0068(8)
C31 0.0219(7) 0.0451(8) 0.0272(8) 0.0056(6) 0.0008(5) 0.0041(6)
C32 0.0309(8) 0.0318(7) 0.0370(8) 0.0052(6) 0.0025(6) -0.0014(6)
C33 0.0355(8) 0.0373(8) 0.0311(8) 0.0040(6) 0.0062(6) -0.0003(6)
C34 0.0464(9) 0.0353(8) 0.0270(7) -0.0027(6) 0.0032(6) 0.0064(7)
C35 0.0451(9) 0.0314(8) 0.0304(8) -0.0029(6) -0.0065(6) 0.0034(6)
C36 0.0348(8) 0.0317(7) 0.0372(8) -0.0054(6) -0.0036(6) 0.0059(6)
C37 0.0433(9) 0.0260(7) 0.0390(8) -0.0039(6) -0.0080(7) 0.0055(6)
C38 0.0829(14) 0.0388(9) 0.0341(9) 0.0045(7) -0.0009(9) 0.0217(9)
C39 0.0902(16) 0.0565(12) 0.0332(9) -0.0055(8) -0.0121(9) 0.0370(11)
C40 0.0617(11) 0.0426(9) 0.0308(8) -0.0016(7) 0.0083(7) 0.0154(8)
C41 0.0556(11) 0.0447(9) 0.0300(8) -0.0066(7) -0.0075(7) 0.0124(8)
C42 0.0260(7) 0.0411(8) 0.0422(9) -0.0109(7) -0.0036(6) -0.0005(6)
C43 0.0254(7) 0.0303(7) 0.0443(9) -0.0063(6) 0.0014(6) -0.0024(6)
P2 0.02005(16) 0.02388(16) 0.02084(15) -0.00025(12) -0.00214(12) 0.00362(12)
S3 0.02284(16) 0.03108(17) 0.03330(18) -0.00303(13) -0.00762(13) 0.00223(13)
S4 0.03425(19) 0.03846(19) 0.02679(17) -0.00956(14) -0.00470(14) 0.01180(15)
K2 0.02813(15) 0.02873(15) 0.02614(14) 0.00053(11) 0.00053(11) 0.00214(11)
N2 0.0447(8) 0.0351(7) 0.0482(8) 0.0135(6) 0.0035(6) 0.0070(6)
O7 0.0306(5) 0.0428(6) 0.0302(5) 0.0055(4) -0.0071(4) -0.0091(4)
O8 0.0345(6) 0.0412(6) 0.0361(6) 0.0064(5) 0.0008(4) -0.0064(5)
O9 0.0496(7) 0.0271(5) 0.0400(6) -0.0003(4) 0.0021(5) 0.0083(5)
O10 0.0421(6) 0.0412(6) 0.0308(5) -0.0036(5) -0.0042(4) 0.0084(5)
O11 0.0383(6) 0.0439(6) 0.0274(5) 0.0034(4) 0.0038(4) 0.0002(5)
O12 0.0304(5) 0.0304(5) 0.0360(6) 0.0032(4) -0.0012(4) 0.0010(4)
C44 0.0204(6) 0.0240(6) 0.0174(6) -0.0019(5) -0.0029(5) 0.0038(5)
C45 0.0234(7) 0.0245(6) 0.0191(6) -0.0027(5) -0.0006(5) 0.0019(5)
C46 0.0294(7) 0.0242(6) 0.0273(7) 0.0020(5) -0.0010(5) 0.0041(5)
C47 0.0256(7) 0.0301(7) 0.0336(7) 0.0013(6) -0.0048(6) 0.0083(6)
C48 0.0202(6) 0.0311(7) 0.0299(7) -0.0018(6) -0.0010(5) 0.0020(5)
C49 0.0223(6) 0.0250(6) 0.0216(6) -0.0028(5) -0.0018(5) 0.0009(5)
C50 0.0241(7) 0.0258(6) 0.0278(7) 0.0080(5) 0.0011(5) 0.0048(5)
C51 0.0258(7) 0.0246(7) 0.0402(8) 0.0069(6) -0.0038(6) 0.0009(5)
C52 0.0288(8) 0.0342(8) 0.0652(11) 0.0174(8) -0.0061(7) -0.0052(6)
C53 0.0303(8) 0.0545(11) 0.0703(13) 0.0344(10) 0.0047(8) -0.0035(8)
C54 0.0386(9) 0.0630(11) 0.0441(10) 0.0309(9) 0.0162(8) 0.0148(8)
C55 0.0338(8) 0.0407(8) 0.0289(7) 0.0138(6) 0.0056(6) 0.0120(6)
C56 0.0332(8) 0.0307(8) 0.0423(9) -0.0096(6) -0.0048(6) 0.0001(6)
C57 0.0637(13) 0.0547(12) 0.0704(14) -0.0289(10) -0.0167(10) 0.0248(10)
C58 0.0527(11) 0.0490(10) 0.0524(11) -0.0117(8) -0.0170(9) -0.0030(8)
C59 0.0529(10) 0.0500(10) 0.0232(7) 0.0032(7) 0.0045(7) 0.0169(8)
C60 0.0880(16) 0.0673(13) 0.0295(9) -0.0018(8) -0.0143(9) 0.0282(12)
C61 0.0899(17) 0.0642(13) 0.0386(10) 0.0047(9) 0.0262(10) 0.0295(12)
C62 0.0206(6) 0.0304(7) 0.0314(7) 0.0043(6) -0.0009(5) 0.0006(5)
C63 0.0244(7) 0.0295(7) 0.0462(9) 0.0025(6) -0.0029(6) 0.0007(6)
C64 0.0399(9) 0.0333(8) 0.0684(12) 0.0096(8) 0.0024(8) -0.0070(7)
C65 0.0510(11) 0.0476(10) 0.0594(12) 0.0237(9) 0.0143(9) -0.0031(8)
C66 0.0415(9) 0.0549(10) 0.0362(9) 0.0146(8) 0.0085(7) 0.0017(8)
C67 0.0249(7) 0.0440(9) 0.0298(7) 0.0063(6) 0.0017(6) -0.0012(6)
C68 0.0358(9) 0.0273(7) 0.0493(9) -0.0052(7) -0.0136(7) 0.0026(6)
C69 0.0427(9) 0.0330(8) 0.0593(11) -0.0077(8) -0.0118(8) 0.0075(7)
C70 0.0418(11) 0.0525(11) 0.0862(16) -0.0194(11) -0.0281(10) 0.0129(9)
C71 0.0387(9) 0.0534(10) 0.0240(7) -0.0013(7) 0.0011(6) -0.0092(7)
C72 0.0352(9) 0.0910(15) 0.0394(10) -0.0214(10) 0.0010(7) -0.0022(9)
C73 0.0422(10) 0.0540(11) 0.0485(10) -0.0084(8) -0.0032(8) 0.0003(8)
C74 0.0264(7) 0.0289(7) 0.0335(7) 0.0016(6) -0.0007(6) 0.0039(5)
C75 0.0375(9) 0.0501(9) 0.0287(8) 0.0060(7) -0.0069(6) -0.0057(7)
C76 0.0394(9) 0.0527(10) 0.0263(7) 0.0057(7) -0.0011(6) -0.0072(7)
C77 0.0394(9) 0.0368(8) 0.0409(9) 0.0107(7) -0.0006(7) -0.0062(7)
C78 0.0477(10) 0.0295(8) 0.0538(10) 0.0102(7) 0.0005(8) 0.0044(7)
C79 0.0603(12) 0.0320(8) 0.0497(10) -0.0083(7) -0.0007(8) 0.0115(8)
C80 0.0547(11) 0.0389(9) 0.0419(9) -0.0117(7) -0.0056(8) 0.0088(8)
C81 0.0505(10) 0.0514(10) 0.0252(7) -0.0028(7) -0.0046(7) 0.0131(8)
C82 0.0475(10) 0.0583(11) 0.0243(7) 0.0036(7) 0.0043(7) 0.0087(8)
C83 0.0462(10) 0.0451(9) 0.0392(9) 0.0155(7) 0.0024(7) -0.0047(7)
C84 0.0458(9) 0.0313(8) 0.0461(9) 0.0101(7) -0.0046(7) -0.0007(7)
C85 0.0304(8) 0.0317(8) 0.0437(9) -0.0039(6) -0.0007(6) -0.0022(6)
C86 0.0280(7) 0.0412(8) 0.0367(8) -0.0030(7) -0.0041(6) -0.0059(6)
C102 0.104(6) 0.067(4) 0.055(3) -0.004(3) -0.008(3) -0.027(3)
C107 0.106(6) 0.056(4) 0.067(4) -0.020(3) -0.014(4) -0.007(4)
C106 0.097(4) 0.063(4) 0.054(2) -0.008(2) -0.017(3) -0.019(3)
C105 0.071(3) 0.075(3) 0.064(3) -0.008(3) -0.007(2) -0.021(2)
C104 0.076(4) 0.096(4) 0.070(4) -0.014(3) 0.017(3) -0.017(3)
C103 0.102(6) 0.084(4) 0.050(3) -0.006(3) 0.006(3) -0.028(4)
C101 0.186(10) 0.085(5) 0.075(4) 0.007(4) -0.049(6) -0.034(5)
C88 0.0673(14) 0.0664(13) 0.0519(12) 0.0077(10) -0.0174(10) -0.0194(11)
C89 0.0675(14) 0.0866(16) 0.0415(11) 0.0030(10) -0.0210(10) -0.0112(12)
C90 0.0665(15) 0.0984(19) 0.0527(13) 0.0082(12) -0.0070(11) -0.0074(13)
C91 0.0536(13) 0.110(2) 0.0677(15) 0.0272(15) -0.0174(11) -0.0164(13)
C92 0.0748(17) 0.110(2) 0.0488(13) 0.0206(13) -0.0267(11) -0.0332(15)
C93 0.0867(18) 0.0794(16) 0.0489(12) 0.0023(11) -0.0147(11) -0.0353(14)
C87 0.099(2) 0.086(2) 0.094(2) -0.0090(16) -0.0261(17) 0.0019(17)
C1A 0.092(6) 0.053(4) 0.080(6) 0.004(4) -0.032(4) -0.003(4)
C1B 0.052(4) 0.038(3) 0.054(4) -0.012(2) -0.007(3) -0.009(2)
C1C 0.101(8) 0.047(6) 0.052(5) -0.009(4) -0.019(5) -0.006(5)
C1D 0.090(6) 0.061(5) 0.079(6) -0.018(5) -0.027(5) -0.012(4)
C1E 0.073(5) 0.065(4) 0.097(7) -0.007(5) -0.019(5) -0.006(3)
C1F 0.054(4) 0.062(5) 0.088(7) -0.024(5) 0.000(5) -0.002(3)
C1G 0.060(4) 0.055(4) 0.069(4) -0.016(3) 0.000(3) -0.012(3)
C100 0.074(5) 0.057(5) 0.051(3) -0.012(3) 0.002(3) 0.024(4)
C95 0.068(3) 0.053(3) 0.058(3) -0.026(2) 0.015(2) 0.002(2)
C96 0.131(6) 0.055(3) 0.060(3) 0.005(2) 0.028(3) 0.040(3)
C97 0.149(8) 0.112(6) 0.048(3) -0.010(3) -0.012(4) 0.068(6)
C98 0.072(3) 0.101(4) 0.087(4) -0.052(3) -0.027(3) 0.028(3)
C99 0.063(3) 0.043(2) 0.083(3) -0.010(2) 0.016(2) 0.0085(18)
C94 0.082(3) 0.102(4) 0.126(5) -0.066(4) 0.025(3) -0.019(3)
C1H 0.061(6) 0.053(6) 0.029(3) 0.002(4) 0.005(3) 0.028(5)
C95A 0.067(4) 0.059(4) 0.039(3) -0.003(2) 0.012(3) 0.030(3)
C96A 0.084(5) 0.084(6) 0.034(3) 0.009(3) 0.007(3) 0.051(4)
C97A 0.105(6) 0.087(5) 0.103(6) 0.010(5) 0.018(4) 0.035(4)
C98A 0.096(5) 0.087(5) 0.103(6) 0.008(4) 0.031(4) 0.031(4)
C99A 0.088(5) 0.062(4) 0.089(5) -0.007(4) 0.012(4) 0.017(4)
C94A 0.073(4) 0.081(4) 0.085(5) -0.007(4) 0.001(3) 0.018(3)
C114 0.141(6) 0.053(3) 0.069(4) -0.011(3) 0.031(4) 0.020(4)
C109 0.082(4) 0.069(5) 0.035(3) -0.009(3) 0.009(3) 0.029(4)
C110 0.064(3) 0.072(4) 0.037(2) -0.007(2) 0.009(2) 0.012(3)
C111 0.080(3) 0.084(4) 0.039(3) -0.007(2) -0.005(2) 0.005(3)
C112 0.110(5) 0.106(5) 0.059(3) -0.033(3) 0.002(3) -0.032(4)
C113 0.139(6) 0.070(3) 0.097(5) -0.040(3) 0.031(5) -0.030(4)
C108 0.088(4) 0.170(6) 0.060(3) -0.020(3) -0.007(2) 0.077(4)
C1I 0.098(9) 0.094(8) 0.092(9) 0.000(7) 0.036(7) -0.010(7)
C1J 0.063(6) 0.074(6) 0.057(6) -0.034(5) -0.008(5) 0.013(5)
C1K 0.076(6) 0.052(5) 0.063(6) -0.018(4) 0.016(5) 0.005(4)
C1L 0.085(6) 0.066(7) 0.054(7) -0.009(5) 0.015(5) 0.018(5)
C1M 0.044(5) 0.078(6) 0.064(5) -0.031(4) 0.005(4) 0.019(4)
C1N 0.076(6) 0.070(6) 0.062(6) -0.008(5) 0.016(5) 0.010(5)
C1O 0.077(7) 0.060(6) 0.058(7) -0.020(5) -0.005(5) 0.025(5)
C1P 0.088(10) 0.094(10) 0.086(10) -0.001(8) 0.009(8) 0.008(8)
C1Q 0.046(7) 0.050(9) 0.056(8) -0.005(6) 0.014(5) 0.009(6)
C1R 0.063(6) 0.046(5) 0.031(5) 0.010(4) 0.015(5) 0.027(4)
C1S 0.080(8) 0.105(10) 0.074(10) -0.026(7) -0.008(7) 0.006(7)
C1T 0.074(7) 0.105(9) 0.063(7) -0.032(6) -0.010(5) -0.019(6)
C1U 0.067(6) 0.070(7) 0.064(6) -0.019(5) 0.014(5) -0.023(5)
C1V 0.052(5) 0.045(5) 0.035(5) -0.010(4) 0.006(4) 0.006(4)

loop_
_atom_type_symbol
_atom_type_description
_atom_type_scat_dispersion_real
_atom_type_scat_dispersion_imag
_atom_type_scat_source
C C 0.0181 0.0091 'International Tables Vol C Tables 4.2.6.8 and 6.1.1.4'
H H 0.0000 0.0000 'International Tables Vol C Tables 4.2.6.8 and 6.1.1.4'
K K 0.3868 1.0657 'International Tables Vol C Tables 4.2.6.8 and 6.1.1.4'
N N 0.0311 0.0180 'International Tables Vol C Tables 4.2.6.8 and 6.1.1.4'
O O 0.0492 0.0322 'International Tables Vol C Tables 4.2.6.8 and 6.1.1.4'
P P 0.2955 0.4335 'International Tables Vol C Tables 4.2.6.8 and 6.1.1.4'
S S 0.3331 0.5567 'International Tables Vol C Tables 4.2.6.8 and 6.1.1.4'

loop_
_geom_angle_atom_site_label_1
_geom_angle_atom_site_label_2
_geom_angle_atom_site_label_3
_geom_angle
_geom_angle_site_symmetry_1
_geom_angle_site_symmetry_3
_geom_angle_publ_flag
S1 P1 S2 120.19(2) . . ?
S1 P1 K1 63.538(14) . . ?
S2 P1 K1 63.130(14) . . ?
C1 P1 S1 114.96(4) . . ?
C1 P1 S2 107.13(4) . . ?
C1 P1 K1 161.41(4) . . ?
C31 P1 S1 101.15(5) . . ?
C31 P1 S2 104.25(5) . . ?
C31 P1 K1 90.35(5) . . ?
C31 P1 C1 107.81(6) . . ?
P1 S1 K1 85.164(16) . . ?
P1 S2 K1 85.377(16) . . ?
S1 K1 P1 31.298(8) . . ?
S2 K1 P1 31.493(9) . . ?
S2 K1 S1 60.705(10) . . ?
O1 K1 P1 102.56(2) . . ?
O1 K1 S1 73.64(2) . . ?
O1 K1 S2 120.47(2) . . ?
O1 K1 O4 115.01(3) . . ?
O2 K1 P1 96.09(2) . . ?
O2 K1 S1 91.35(2) . . ?
O2 K1 S2 84.67(2) . . ?
O2 K1 O1 59.22(3) . . ?
O2 K1 O3 60.20(3) . . ?
O2 K1 O4 103.80(3) . . ?
O2 K1 O5 159.32(3) . . ?
O2 K1 O6 118.68(3) . . ?
O3 K1 P1 109.07(2) . . ?
O3 K1 S1 132.19(2) . . ?
O3 K1 S2 77.92(2) . . ?
O3 K1 O1 113.23(3) . . ?
O3 K1 O4 57.78(3) . . ?
O3 K1 O5 110.23(3) . . ?
O4 K1 P1 142.40(3) . . ?
O4 K1 S1 164.81(3) . . ?
O4 K1 S2 118.87(2) . . ?
O5 K1 P1 104.53(3) . . ?
O5 K1 S1 107.07(2) . . ?
O5 K1 S2 112.29(3) . . ?
O5 K1 O1 116.33(4) . . ?
O5 K1 O4 58.23(3) . . ?
O6 K1 P1 98.17(2) . . ?
O6 K1 S1 73.41(2) . . ?
O6 K1 S2 129.14(3) . . ?
O6 K1 O1 59.48(3) . . ?
O6 K1 O3 152.75(3) . . ?
O6 K1 O4 99.67(3) . . ?
O6 K1 O5 60.37(3) . . ?
C32 O1 K1 106.53(8) . . ?
C32 O1 C43 112.04(11) . . ?
C43 O1 K1 110.58(8) . . ?
C33 O2 K1 119.86(9) . . ?
C33 O2 C34 112.64(12) . . ?
C34 O2 K1 120.88(9) . . ?
C35 O3 K1 110.64(8) . . ?
C36 O3 K1 113.99(8) . . ?
C36 O3 C35 113.40(12) . . ?
C37 O4 K1 118.21(9) . . ?
C38 O4 K1 116.56(9) . . ?
C38 O4 C37 110.99(13) . . ?
C39 O5 K1 114.18(10) . . ?
C39 O5 C40 112.99(14) . . ?
C40 O5 K1 108.81(9) . . ?
C41 O6 K1 119.92(10) . . ?
C42 O6 K1 118.90(9) . . ?
C42 O6 C41 112.67(13) . . ?
C2 C1 P1 118.18(9) . . ?
C6 C1 P1 122.63(10) . . ?
C6 C1 C2 118.67(12) . . ?
C1 C2 C7 125.92(12) . . ?
C3 C2 C1 119.15(12) . . ?
C3 C2 C7 114.81(12) . . ?
C2 C3 H3 119.2 . . ?
C4 C3 C2 121.64(13) . . ?
C4 C3 H3 119.2 . . ?
C3 C4 H4 120.3 . . ?
C5 C4 C3 119.30(13) . . ?
C5 C4 H4 120.3 . . ?
C4 C5 H5 119.4 . . ?
C4 C5 C6 121.10(13) . . ?
C6 C5 H5 119.4 . . ?
C1 C6 C19 124.03(12) . . ?
C5 C6 C1 119.89(12) . . ?
C5 C6 C19 115.91(12) . . ?
C8 C7 C2 120.56(13) . . ?
C8 C7 C12 120.85(13) . . ?
C12 C7 C2 118.31(13) . . ?
C7 C8 C9 118.22(15) . . ?
C7 C8 C13 121.97(13) . . ?
C9 C8 C13 119.75(14) . . ?
C8 C9 H9 119.3 . . ?
C10 C9 C8 121.33(16) . . ?
C10 C9 H9 119.3 . . ?
C9 C10 H10 120.0 . . ?
C9 C10 C11 119.91(15) . . ?
C11 C10 H10 120.0 . . ?
C10 C11 H11 119.4 . . ?
C10 C11 C12 121.21(16) . . ?
C12 C11 H11 119.4 . . ?
C7 C12 C16 121.08(13) . . ?
C11 C12 C7 118.43(15) . . ?
C11 C12 C16 120.47(15) . . ?
C8 C13 H13 107.9 . . ?
C8 C13 C14 111.83(14) . . ?
C8 C13 C15 110.89(13) . . ?
C14 C13 H13 107.9 . . ?
C14 C13 C15 110.27(13) . . ?
C15 C13 H13 107.9 . . ?
C13 C14 H14A 109.5 . . ?
C13 C14 H14B 109.5 . . ?
C13 C14 H14C 109.5 . . ?
H14A C14 H14B 109.5 . . ?
H14A C14 H14C 109.5 . . ?
H14B C14 H14C 109.5 . . ?
C13 C15 H15A 109.5 . . ?
C13 C15 H15B 109.5 . . ?
C13 C15 H15C 109.5 . . ?
H15A C15 H15B 109.5 . . ?
H15A C15 H15C 109.5 . . ?
H15B C15 H15C 109.5 . . ?
C12 C16 H16 107.6 . . ?
C12 C16 C17 113.71(15) . . ?
C12 C16 C18 110.17(16) . . ?
C17 C16 H16 107.6 . . ?
C17 C16 C18 110.01(15) . . ?
C18 C16 H16 107.6 . . ?
C16 C17 H17A 109.5 . . ?
C16 C17 H17B 109.5 . . ?
C16 C17 H17C 109.5 . . ?
H17A C17 H17B 109.5 . . ?
H17A C17 H17C 109.5 . . ?
H17B C17 H17C 109.5 . . ?
C16 C18 H18A 109.5 . . ?
C16 C18 H18B 109.5 . . ?
C16 C18 H18C 109.5 . . ?
H18A C18 H18B 109.5 . . ?
H18A C18 H18C 109.5 . . ?
H18B C18 H18C 109.5 . . ?
C20 C19 C6 120.52(12) . . ?
C20 C19 C24 121.17(13) . . ?
C24 C19 C6 118.22(12) . . ?
C19 C20 C25 121.34(13) . . ?
C21 C20 C19 118.18(14) . . ?
C21 C20 C25 120.48(14) . . ?
C20 C21 H21 119.5 . . ?
C22 C21 C20 120.97(14) . . ?
C22 C21 H21 119.5 . . ?
C21 C22 H22 119.9 . . ?
C23 C22 C21 120.29(14) . . ?
C23 C22 H22 119.9 . . ?
C22 C23 H23 119.4 . . ?
C22 C23 C24 121.18(14) . . ?
C24 C23 H23 119.4 . . ?
C19 C24 C28 122.16(13) . . ?
C23 C24 C19 118.11(14) . . ?
C23 C24 C28 119.71(13) . . ?
C20 C25 H25 107.4 . . ?
C20 C25 C26 112.47(14) . . ?
C20 C25 C27 110.95(13) . . ?
C26 C25 H25 107.4 . . ?
C27 C25 H25 107.4 . . ?
C27 C25 C26 110.83(15) . . ?
C25 C26 H26A 109.5 . . ?
C25 C26 H26B 109.5 . . ?
C25 C26 H26C 109.5 . . ?
H26A C26 H26B 109.5 . . ?
H26A C26 H26C 109.5 . . ?
H26B C26 H26C 109.5 . . ?
C25 C27 H27A 109.5 . . ?
C25 C27 H27B 109.5 . . ?
C25 C27 H27C 109.5 . . ?
H27A C27 H27B 109.5 . . ?
H27A C27 H27C 109.5 . . ?
H27B C27 H27C 109.5 . . ?
C24 C28 H28 107.5 . . ?
C24 C28 C30 111.86(13) . . ?
C29 C28 C24 111.99(13) . . ?
C29 C28 H28 107.5 . . ?
C29 C28 C30 110.31(15) . . ?
C30 C28 H28 107.5 . . ?
C28 C29 H29A 109.5 . . ?
C28 C29 H29B 109.5 . . ?
C28 C29 H29C 109.5 . . ?
H29A C29 H29B 109.5 . . ?
H29A C29 H29C 109.5 . . ?
H29B C29 H29C 109.5 . . ?
C28 C30 H30A 109.5 . . ?
C28 C30 H30B 109.5 . . ?
C28 C30 H30C 109.5 . . ?
H30A C30 H30B 109.5 . . ?
H30A C30 H30C 109.5 . . ?
H30B C30 H30C 109.5 . . ?
N1 C31 P1 164.09(14) . . ?
O1 C32 H32A 109.9 . . ?
O1 C32 H32B 109.9 . . ?
O1 C32 C33 108.71(12) . . ?
H32A C32 H32B 108.3 . . ?
C33 C32 H32A 109.9 . . ?
C33 C32 H32B 109.9 . . ?
O2 C33 C32 108.80(12) . . ?
O2 C33 H33A 109.9 . . ?
O2 C33 H33B 109.9 . . ?
C32 C33 H33A 109.9 . . ?
C32 C33 H33B 109.9 . . ?
H33A C33 H33B 108.3 . . ?
O2 C34 H34A 110.1 . . ?
O2 C34 H34B 110.1 . . ?
O2 C34 C35 108.22(12) . . ?
H34A C34 H34B 108.4 . . ?
C35 C34 H34A 110.1 . . ?
C35 C34 H34B 110.1 . . ?
O3 C35 C34 113.37(13) . . ?
O3 C35 H35A 108.9 . . ?
O3 C35 H35B 108.9 . . ?
C34 C35 H35A 108.9 . . ?
C34 C35 H35B 108.9 . . ?
H35A C35 H35B 107.7 . . ?
O3 C36 H36A 110.0 . . ?
O3 C36 H36B 110.0 . . ?
O3 C36 C37 108.40(13) . . ?
H36A C36 H36B 108.4 . . ?
C37 C36 H36A 110.0 . . ?
C37 C36 H36B 110.0 . . ?
O4 C37 C36 109.07(12) . . ?
O4 C37 H37A 109.9 . . ?
O4 C37 H37B 109.9 . . ?
C36 C37 H37A 109.9 . . ?
C36 C37 H37B 109.9 . . ?
H37A C37 H37B 108.3 . . ?
O4 C38 H38A 110.0 . . ?
O4 C38 H38B 110.0 . . ?
O4 C38 C39 108.36(16) . . ?
H38A C38 H38B 108.4 . . ?
C39 C38 H38A 110.0 . . ?
C39 C38 H38B 110.0 . . ?
O5 C39 C38 108.74(17) . . ?
O5 C39 H39A 109.9 . . ?
O5 C39 H39B 109.9 . . ?
C38 C39 H39A 109.9 . . ?
C38 C39 H39B 109.9 . . ?
H39A C39 H39B 108.3 . . ?
O5 C40 H40A 109.0 . . ?
O5 C40 H40B 109.0 . . ?
O5 C40 C41 112.93(14) . . ?
H40A C40 H40B 107.8 . . ?
C41 C40 H40A 109.0 . . ?
C41 C40 H40B 109.0 . . ?
O6 C41 C40 108.10(14) . . ?
O6 C41 H41A 110.1 . . ?
O6 C41 H41B 110.1 . . ?
C40 C41 H41A 110.1 . . ?
C40 C41 H41B 110.1 . . ?
H41A C41 H41B 108.4 . . ?
O6 C42 H42A 110.0 . . ?
O6 C42 H42B 110.0 . . ?
O6 C42 C43 108.64(12) . . ?
H42A C42 H42B 108.3 . . ?
C43 C42 H42A 110.0 . . ?
C43 C42 H42B 110.0 . . ?
O1 C43 C42 109.02(12) . . ?
O1 C43 H43A 109.9 . . ?
O1 C43 H43B 109.9 . . ?
C42 C43 H43A 109.9 . . ?
C42 C43 H43B 109.9 . . ?
H43A C43 H43B 108.3 . . ?
S3 P2 S4 119.58(2) . . ?
S3 P2 K2 59.027(14) . . ?
S4 P2 K2 64.567(14) . . ?
C44 P2 S3 113.90(4) . . ?
C44 P2 S4 109.17(4) . . ?
C44 P2 K2 156.94(4) . . ?
C74 P2 S3 101.62(5) . . ?
C74 P2 S4 103.69(5) . . ?
C74 P2 K2 95.68(5) . . ?
C74 P2 C44 107.37(6) . . ?
P2 S3 K2 89.853(16) . . ?
P2 S4 K2 84.288(16) . . ?
S3 K2 P2 31.120(8) . . ?
S3 K2 S4 60.924(10) . . ?
S4 K2 P2 31.145(8) . . ?
O7 K2 P2 96.09(3) . . ?
O7 K2 S3 67.81(3) . . ?
O7 K2 S4 127.22(3) . . ?
O7 K2 O8 58.19(3) . . ?
O7 K2 O10 152.86(3) . . ?
O7 K2 O12 58.70(3) . . ?
O8 K2 P2 101.92(2) . . ?
O8 K2 S3 96.60(3) . . ?
O8 K2 S4 115.29(2) . . ?
O8 K2 O12 113.22(3) . . ?
O9 K2 P2 100.66(3) . . ?
O9 K2 S3 124.58(3) . . ?
O9 K2 S4 84.04(3) . . ?
O9 K2 O7 117.41(3) . . ?
O9 K2 O8 59.42(3) . . ?
O9 K2 O10 60.34(3) . . ?
O9 K2 O12 155.25(3) . . ?
O10 K2 P2 111.00(2) . . ?
O10 K2 S3 137.83(3) . . ?
O10 K2 S4 79.90(2) . . ?
O10 K2 O8 114.93(3) . . ?
O10 K2 O12 110.80(3) . . ?
O11 K2 P2 97.49(3) . . ?
O11 K2 S3 98.86(3) . . ?
O11 K2 S4 82.86(3) . . ?
O11 K2 O7 117.67(3) . . ?
O11 K2 O8 160.46(3) . . ?
O11 K2 O9 119.08(4) . . ?
O11 K2 O10 58.83(3) . . ?
O11 K2 O12 58.98(3) . . ?
O12 K2 P2 104.05(2) . . ?
O12 K2 S3 78.28(2) . . ?
O12 K2 S4 118.48(2) . . ?
C75 O7 K2 120.80(9) . . ?
C86 O7 K2 119.49(9) . . ?
C86 O7 C75 112.32(12) . . ?
C76 O8 K2 106.36(9) . . ?
C76 O8 C77 112.27(12) . . ?
C77 O8 K2 108.16(9) . . ?
C78 O9 K2 118.52(10) . . ?
C78 O9 C79 112.33(13) . . ?
C79 O9 K2 116.53(10) . . ?
C80 O10 K2 109.48(9) . . ?
C80 O10 C81 110.92(13) . . ?
C81 O10 K2 110.12(9) . . ?
C82 O11 K2 121.18(10) . . ?
C82 O11 C83 112.21(13) . . ?
C83 O11 K2 120.49(9) . . ?
C84 O12 K2 104.66(9) . . ?
C85 O12 K2 111.67(8) . . ?
C85 O12 C84 111.47(12) . . ?
C45 C44 P2 118.05(10) . . ?
C49 C44 P2 122.94(10) . . ?
C49 C44 C45 118.72(12) . . ?
C44 C45 C50 127.49(12) . . ?
C46 C45 C44 118.96(12) . . ?
C46 C45 C50 113.53(12) . . ?
C45 C46 H46 119.0 . . ?
C47 C46 C45 121.90(13) . . ?
C47 C46 H46 119.0 . . ?
C46 C47 H47 120.4 . . ?
C48 C47 C46 119.11(13) . . ?
C48 C47 H47 120.4 . . ?
C47 C48 H48 119.4 . . ?
C47 C48 C49 121.21(13) . . ?
C49 C48 H48 119.4 . . ?
C44 C49 C62 125.23(12) . . ?
C48 C49 C44 119.84(12) . . ?
C48 C49 C62 114.73(12) . . ?
C51 C50 C45 119.25(12) . . ?
C55 C50 C45 119.74(13) . . ?
C55 C50 C51 120.33(14) . . ?
C50 C51 C56 121.77(13) . . ?
C52 C51 C50 118.58(15) . . ?
C52 C51 C56 119.62(15) . . ?
C51 C52 H52 119.3 . . ?
C53 C52 C51 121.50(18) . . ?
C53 C52 H52 119.3 . . ?
C52 C53 H53 120.1 . . ?
C54 C53 C52 119.70(16) . . ?
C54 C53 H53 120.1 . . ?
C53 C54 H54 119.2 . . ?
C53 C54 C55 121.57(17) . . ?
C55 C54 H54 119.2 . . ?
C50 C55 C59 121.55(14) . . ?
C54 C55 C50 118.31(16) . . ?
C54 C55 C59 120.07(15) . . ?
C51 C56 H56 107.6 . . ?
C51 C56 C57 110.69(15) . . ?
C51 C56 C58 113.41(14) . . ?
C57 C56 H56 107.6 . . ?
C57 C56 C58 109.69(14) . . ?
C58 C56 H56 107.6 . . ?
C56 C57 H57A 109.5 . . ?
C56 C57 H57B 109.5 . . ?
C56 C57 H57C 109.5 . . ?
H57A C57 H57B 109.5 . . ?
H57A C57 H57C 109.5 . . ?
H57B C57 H57C 109.5 . . ?
C56 C58 H58A 109.5 . . ?
C56 C58 H58B 109.5 . . ?
C56 C58 H58C 109.5 . . ?
H58A C58 H58B 109.5 . . ?
H58A C58 H58C 109.5 . . ?
H58B C58 H58C 109.5 . . ?
C55 C59 H59 107.8 . . ?
C55 C59 C60 110.43(15) . . ?
C55 C59 C61 112.99(17) . . ?
C60 C59 H59 107.8 . . ?
C61 C59 H59 107.8 . . ?
C61 C59 C60 109.80(15) . . ?
C59 C60 H60A 109.5 . . ?
C59 C60 H60B 109.5 . . ?
C59 C60 H60C 109.5 . . ?
H60A C60 H60B 109.5 . . ?
H60A C60 H60C 109.5 . . ?
H60B C60 H60C 109.5 . . ?
C59 C61 H61A 109.5 . . ?
C59 C61 H61B 109.5 . . ?
C59 C61 H61C 109.5 . . ?
H61A C61 H61B 109.5 . . ?
H61A C61 H61C 109.5 . . ?
H61B C61 H61C 109.5 . . ?
C63 C62 C49 120.92(13) . . ?
C63 C62 C67 120.77(14) . . ?
C67 C62 C49 117.98(13) . . ?
C62 C63 C68 121.94(14) . . ?
C64 C63 C62 118.38(16) . . ?
C64 C63 C68 119.65(15) . . ?
C63 C64 H64 119.5 . . ?
C65 C64 C63 121.08(17) . . ?
C65 C64 H64 119.5 . . ?
C64 C65 H65 119.9 . . ?
C66 C65 C64 120.22(16) . . ?
C66 C65 H65 119.9 . . ?
C65 C66 H66 119.5 . . ?
C65 C66 C67 120.99(17) . . ?
C67 C66 H66 119.5 . . ?
C62 C67 C71 122.38(13) . . ?
C66 C67 C62 118.46(16) . . ?
C66 C67 C71 119.16(15) . . ?
C63 C68 H68 107.8 . . ?
C63 C68 C69 112.26(14) . . ?
C63 C68 C70 110.48(16) . . ?
C69 C68 H68 107.8 . . ?
C70 C68 H68 107.8 . . ?
C70 C68 C69 110.42(14) . . ?
C68 C69 H69A 109.5 . . ?
C68 C69 H69B 109.5 . . ?
C68 C69 H69C 109.5 . . ?
H69A C69 H69B 109.5 . . ?
H69A C69 H69C 109.5 . . ?
H69B C69 H69C 109.5 . . ?
C68 C70 H70A 109.5 . . ?
C68 C70 H70B 109.5 . . ?
C68 C70 H70C 109.5 . . ?
H70A C70 H70B 109.5 . . ?
H70A C70 H70C 109.5 . . ?
H70B C70 H70C 109.5 . . ?
C67 C71 H71 107.5 . . ?
C67 C71 C72 112.08(16) . . ?
C67 C71 C73 111.32(14) . . ?
C72 C71 H71 107.5 . . ?
C72 C71 C73 110.58(14) . . ?
C73 C71 H71 107.5 . . ?
C71 C72 H72A 109.5 . . ?
C71 C72 H72B 109.5 . . ?
C71 C72 H72C 109.5 . . ?
H72A C72 H72B 109.5 . . ?
H72A C72 H72C 109.5 . . ?
H72B C72 H72C 109.5 . . ?
C71 C73 H73A 109.5 . . ?
C71 C73 H73B 109.5 . . ?
C71 C73 H73C 109.5 . . ?
H73A C73 H73B 109.5 . . ?
H73A C73 H73C 109.5 . . ?
H73B C73 H73C 109.5 . . ?
N2 C74 P2 164.68(14) . . ?
O7 C75 H75A 110.2 . . ?
O7 C75 H75B 110.2 . . ?
O7 C75 C76 107.48(12) . . ?
H75A C75 H75B 108.5 . . ?
C76 C75 H75A 110.2 . . ?
C76 C75 H75B 110.2 . . ?
O8 C76 C75 107.95(13) . . ?
O8 C76 H76A 110.1 . . ?
O8 C76 H76B 110.1 . . ?
C75 C76 H76A 110.1 . . ?
C75 C76 H76B 110.1 . . ?
H76A C76 H76B 108.4 . . ?
O8 C77 H77A 110.1 . . ?
O8 C77 H77B 110.1 . . ?
O8 C77 C78 108.20(14) . . ?
H77A C77 H77B 108.4 . . ?
C78 C77 H77A 110.1 . . ?
C78 C77 H77B 110.1 . . ?
O9 C78 C77 108.63(13) . . ?
O9 C78 H78A 110.0 . . ?
O9 C78 H78B 110.0 . . ?
C77 C78 H78A 110.0 . . ?
C77 C78 H78B 110.0 . . ?
H78A C78 H78B 108.3 . . ?
O9 C79 H79A 110.0 . . ?
O9 C79 H79B 110.0 . . ?
O9 C79 C80 108.39(13) . . ?
H79A C79 H79B 108.4 . . ?
C80 C79 H79A 110.0 . . ?
C80 C79 H79B 110.0 . . ?
O10 C80 C79 108.95(15) . . ?
O10 C80 H80A 109.9 . . ?
O10 C80 H80B 109.9 . . ?
C79 C80 H80A 109.9 . . ?
C79 C80 H80B 109.9 . . ?
H80A C80 H80B 108.3 . . ?
O10 C81 H81A 109.8 . . ?
O10 C81 H81B 109.8 . . ?
O10 C81 C82 109.29(14) . . ?
H81A C81 H81B 108.3 . . ?
C82 C81 H81A 109.8 . . ?
C82 C81 H81B 109.8 . . ?
O11 C82 C81 109.04(13) . . ?
O11 C82 H82A 109.9 . . ?
O11 C82 H82B 109.9 . . ?
C81 C82 H82A 109.9 . . ?
C81 C82 H82B 109.9 . . ?
H82A C82 H82B 108.3 . . ?
O11 C83 H83A 110.0 . . ?
O11 C83 H83B 110.0 . . ?
O11 C83 C84 108.69(13) . . ?
H83A C83 H83B 108.3 . . ?
C84 C83 H83A 110.0 . . ?
C84 C83 H83B 110.0 . . ?
O12 C84 C83 108.86(14) . . ?
O12 C84 H84A 109.9 . . ?
O12 C84 H84B 109.9 . . ?
C83 C84 H84A 109.9 . . ?
C83 C84 H84B 109.9 . . ?
H84A C84 H84B 108.3 . . ?
O12 C85 H85A 109.9 . . ?
O12 C85 H85B 109.9 . . ?
O12 C85 C86 109.00(12) . . ?
H85A C85 H85B 108.3 . . ?
C86 C85 H85A 109.9 . . ?
C86 C85 H85B 109.9 . . ?
O7 C86 C85 107.98(12) . . ?
O7 C86 H86A 110.1 . . ?
O7 C86 H86B 110.1 . . ?
C85 C86 H86A 110.1 . . ?
C85 C86 H86B 110.1 . . ?
H86A C86 H86B 108.4 . . ?
C107 C102 C101 118.6(7) . . ?
C103 C102 C107 119.2(6) . . ?
C103 C102 C101 122.1(7) . . ?
C102 C107 H107 119.1 . . ?
C106 C107 C102 121.7(7) . . ?
C106 C107 H107 119.1 . . ?
C107 C106 H106 120.4 . . ?
C107 C106 C105 119.3(6) . . ?
C105 C106 H106 120.4 . . ?
C106 C105 H105 120.6 . . ?
C104 C105 C106 118.8(6) . . ?
C104 C105 H105 120.6 . . ?
C105 C104 H104 119.7 . . ?
C105 C104 C103 120.6(6) . . ?
C103 C104 H104 119.7 . . ?
C102 C103 C104 120.3(6) . . ?
C102 C103 H103 119.8 . . ?
C104 C103 H103 119.8 . . ?
C102 C101 H10A 109.5 . . ?
C102 C101 H10B 109.5 . . ?
C102 C101 H10C 109.5 . . ?
H10A C101 H10B 109.5 . . ?
H10A C101 H10C 109.5 . . ?
H10B C101 H10C 109.5 . . ?
C89 C88 C93 120.0 . . ?
C89 C88 C87 119.72(15) . . ?
C93 C88 C87 120.28(15) . . ?
C88 C89 H89 120.0 . . ?
C88 C89 C90 120.0 . . ?
C90 C89 H89 120.0 . . ?
C89 C90 H90 120.0 . . ?
C91 C90 C89 120.0 . . ?
C91 C90 H90 120.0 . . ?
C90 C91 H91 120.0 . . ?
C90 C91 C92 120.0 . . ?
C92 C91 H91 120.0 . . ?
C91 C92 H92 120.0 . . ?
C93 C92 C91 120.0 . . ?
C93 C92 H92 120.0 . . ?
C88 C93 H93 120.0 . . ?
C92 C93 C88 120.0 . . ?
C92 C93 H93 120.0 . . ?
C88 C87 H87A 109.5 . . ?
C88 C87 H87B 109.5 . . ?
C88 C87 H87C 109.5 . . ?
H87A C87 H87B 109.5 . . ?
H87A C87 H87C 109.5 . . ?
H87B C87 H87C 109.5 . . ?
H1AA C1A H1AB 109.5 . . ?
H1AA C1A H1AC 109.5 . . ?
H1AB C1A H1AC 109.5 . . ?
C1B C1A H1AA 109.5 . . ?
C1B C1A H1AB 109.5 . . ?
C1B C1A H1AC 109.5 . . ?
C1C C1B C1A 123.6(6) . . ?
C1C C1B C1G 120.0 . . ?
C1G C1B C1A 116.3(6) . . ?
C1B C1C H1C 120.0 . . ?
C1B C1C C1D 120.0 . . ?
C1D C1C H1C 120.0 . . ?
C1C C1D H1D 120.0 . . ?
C1E C1D C1C 120.0 . . ?
C1E C1D H1D 120.0 . . ?
C1D C1E H1E 120.0 . . ?
C1F C1E C1D 120.0 . . ?
C1F C1E H1E 120.0 . . ?
C1E C1F H1F 120.0 . . ?
C1G C1F C1E 120.0 . . ?
C1G C1F H1F 120.0 . . ?
C1B C1G H1G 120.0 . . ?
C1F C1G C1B 120.0 . . ?
C1F C1G H1G 120.0 . . ?
C95 C100 H100 120.0 . . ?
C95 C100 C99 120.0 . . ?
C99 C100 H100 120.0 . . ?
C100 C95 C94 118.5(4) . . ?
C96 C95 C100 120.0 . . ?
C96 C95 C94 121.5(4) . . ?
C95 C96 H96 120.0 . . ?
C95 C96 C97 120.0 . . ?
C97 C96 H96 120.0 . . ?
C96 C97 H97 120.0 . . ?
C96 C97 C98 120.0 . . ?
C98 C97 H97 120.0 . . ?
C97 C98 H98 120.0 . . ?
C99 C98 C97 120.0 . . ?
C99 C98 H98 120.0 . . ?
C100 C99 H99 120.0 . . ?
C98 C99 C100 120.0 . . ?
C98 C99 H99 120.0 . . ?
C95 C94 H94A 109.5 . . ?
C95 C94 H94B 109.5 . . ?
C95 C94 H94C 109.5 . . ?
H94A C94 H94B 109.5 . . ?
H94A C94 H94C 109.5 . . ?
H94B C94 H94C 109.5 . . ?
C95A C1H H1H 120.0 . . ?
C95A C1H C99A 120.0 . . ?
C99A C1H H1H 120.0 . . ?
C1H C95A C94A 119.3(5) . . ?
C96A C95A C1H 120.0 . . ?
C96A C95A C94A 120.6(5) . . ?
C95A C96A H96A 120.0 . . ?
C95A C96A C97A 120.0 . . ?
C97A C96A H96A 120.0 . . ?
C96A C97A H97A 120.0 . . ?
C98A C97A C96A 120.0 . . ?
C98A C97A H97A 120.0 . . ?
C97A C98A H98A 120.0 . . ?
C99A C98A C97A 120.0 . . ?
C99A C98A H98A 120.0 . . ?
C1H C99A H99A 120.0 . . ?
C98A C99A C1H 120.0 . . ?
C98A C99A H99A 120.0 . . ?
C95A C94A H94D 109.5 . . ?
C95A C94A H94E 109.5 . . ?
C95A C94A H94F 109.5 . . ?
H94D C94A H94E 109.5 . . ?
H94D C94A H94F 109.5 . . ?
H94E C94A H94F 109.5 . . ?
C109 C114 H114 120.0 . . ?
C109 C114 C113 120.0 . . ?
C113 C114 H114 120.0 . . ?
C114 C109 C108 123.7(4) . . ?
C110 C109 C114 120.0 . . ?
C110 C109 C108 116.2(4) . . ?
C109 C110 H110 120.0 . . ?
C109 C110 C111 120.0 . . ?
C111 C110 H110 120.0 . . ?
C110 C111 H111 120.0 . . ?
C112 C111 C110 120.0 . . ?
C112 C111 H111 120.0 . . ?
C111 C112 H112 120.0 . . ?
C113 C112 C111 120.0 . . ?
C113 C112 H112 120.0 . . ?
C114 C113 H113 120.0 . . ?
C112 C113 C114 120.0 . . ?
C112 C113 H113 120.0 . . ?
C109 C108 H10D 109.5 . . ?
C109 C108 H10E 109.5 . . ?
C109 C108 H10F 109.5 . . ?
H10D C108 H10E 109.5 . . ?
H10D C108 H10F 109.5 . . ?
H10E C108 H10F 109.5 . . ?
H1IA C1I H1IB 109.5 . . ?
H1IA C1I H1IC 109.5 . . ?
H1IB C1I H1IC 109.5 . . ?
C1K C1I H1IA 109.5 . . ?
C1K C1I H1IB 109.5 . . ?
C1K C1I H1IC 109.5 . . ?
C1K C1J H1J 120.0 . . ?
C1K C1J C1O 120.0 . . ?
C1O C1J H1J 120.0 . . ?
C1J C1K C1I 122.0(9) . . ?
C1J C1K C1L 120.0 . . ?
C1L C1K C1I 118.0(9) . . ?
C1K C1L H1L 120.0 . . ?
C1M C1L C1K 120.0 . . ?
C1M C1L H1L 120.0 . . ?
C1L C1M H1M 120.0 . . ?
C1L C1M C1N 120.0 . . ?
C1N C1M H1M 120.0 . . ?
C1M C1N H1N 120.0 . . ?
C1O C1N C1M 120.0 . . ?
C1O C1N H1N 120.0 . . ?
C1J C1O H1O 120.0 . . ?
C1N C1O C1J 120.0 . . ?
C1N C1O H1O 120.0 . . ?
H1PA C1P H1PB 109.5 . . ?
H1PA C1P H1PC 109.5 . . ?
H1PB C1P H1PC 109.5 . . ?
C1R C1P H1PA 109.5 . . ?
C1R C1P H1PB 109.5 . . ?
C1R C1P H1PC 109.5 . . ?
C1R C1Q H1Q 120.0 . . ?
C1R C1Q C1V 120.0 . . ?
C1V C1Q H1Q 120.0 . . ?
C1Q C1R C1P 120.0 . . ?
C1S C1R C1P 120.0 . . ?
C1S C1R C1Q 120.0 . . ?
C1R C1S H1S 120.0 . . ?
C1R C1S C1T 120.0 . . ?
C1T C1S H1S 120.0 . . ?
C1S C1T H1T 120.0 . . ?
C1U C1T C1S 120.0 . . ?
C1U C1T H1T 120.0 . . ?
C1T C1U H1U 120.0 . . ?
C1T C1U C1V 120.0 . . ?
C1V C1U H1U 120.0 . . ?
C1Q C1V H1V 120.0 . . ?
C1U C1V C1Q 120.0 . . ?
C1U C1V H1V 120.0 . . ?

loop_
_geom_bond_atom_site_label_1
_geom_bond_atom_site_label_2
_geom_bond_distance
_geom_bond_site_symmetry_2
_geom_bond_publ_flag
P1 S1 1.9560(5) . ?
P1 S2 1.9663(5) . ?
P1 K1 3.7518(5) . ?
P1 C1 1.8506(13) . ?
P1 C31 1.8217(15) . ?
S1 K1 3.3707(5) . ?
S2 K1 3.3577(5) . ?
K1 O1 2.8766(11) . ?
K1 O2 2.7917(11) . ?
K1 O3 2.8410(11) . ?
K1 O4 2.9084(11) . ?
K1 O5 2.8551(12) . ?
K1 O6 2.7944(11) . ?
N1 C31 1.149(2) . ?
O1 C32 1.4250(19) . ?
O1 C43 1.4287(18) . ?
O2 C33 1.4198(19) . ?
O2 C34 1.4237(18) . ?
O3 C35 1.4253(18) . ?
O3 C36 1.4204(18) . ?
O4 C37 1.4282(18) . ?
O4 C38 1.415(2) . ?
O5 C39 1.414(2) . ?
O5 C40 1.435(2) . ?
O6 C41 1.424(2) . ?
O6 C42 1.421(2) . ?
C1 C2 1.4167(19) . ?
C1 C6 1.4134(18) . ?
C2 C3 1.395(2) . ?
C2 C7 1.5084(18) . ?
C3 H3 0.9500 . ?
C3 C4 1.385(2) . ?
C4 H4 0.9500 . ?
C4 C5 1.377(2) . ?
C5 H5 0.9500 . ?
C5 C6 1.3958(19) . ?
C6 C19 1.5016(18) . ?
C7 C8 1.402(2) . ?
C7 C12 1.411(2) . ?
C8 C9 1.403(2) . ?
C8 C13 1.513(2) . ?
C9 H9 0.9500 . ?
C9 C10 1.374(3) . ?
C10 H10 0.9500 . ?
C10 C11 1.382(3) . ?
C11 H11 0.9500 . ?
C11 C12 1.392(2) . ?
C12 C16 1.519(2) . ?
C13 H13 1.0000 . ?
C13 C14 1.527(2) . ?
C13 C15 1.534(2) . ?
C14 H14A 0.9800 . ?
C14 H14B 0.9800 . ?
C14 H14C 0.9800 . ?
C15 H15A 0.9800 . ?
C15 H15B 0.9800 . ?
C15 H15C 0.9800 . ?
C16 H16 1.0000 . ?
C16 C17 1.526(2) . ?
C16 C18 1.529(3) . ?
C17 H17A 0.9800 . ?
C17 H17B 0.9800 . ?
C17 H17C 0.9800 . ?
C18 H18A 0.9800 . ?
C18 H18B 0.9800 . ?
C18 H18C 0.9800 . ?
C19 C20 1.405(2) . ?
C19 C24 1.409(2) . ?
C20 C21 1.395(2) . ?
C20 C25 1.517(2) . ?
C21 H21 0.9500 . ?
C21 C22 1.382(2) . ?
C22 H22 0.9500 . ?
C22 C23 1.374(2) . ?
C23 H23 0.9500 . ?
C23 C24 1.394(2) . ?
C24 C28 1.526(2) . ?
C25 H25 1.0000 . ?
C25 C26 1.529(2) . ?
C25 C27 1.526(2) . ?
C26 H26A 0.9800 . ?
C26 H26B 0.9800 . ?
C26 H26C 0.9800 . ?
C27 H27A 0.9800 . ?
C27 H27B 0.9800 . ?
C27 H27C 0.9800 . ?
C28 H28 1.0000 . ?
C28 C29 1.521(2) . ?
C28 C30 1.534(2) . ?
C29 H29A 0.9800 . ?
C29 H29B 0.9800 . ?
C29 H29C 0.9800 . ?
C30 H30A 0.9800 . ?
C30 H30B 0.9800 . ?
C30 H30C 0.9800 . ?
C32 H32A 0.9900 . ?
C32 H32B 0.9900 . ?
C32 C33 1.500(2) . ?
C33 H33A 0.9900 . ?
C33 H33B 0.9900 . ?
C34 H34A 0.9900 . ?
C34 H34B 0.9900 . ?
C34 C35 1.508(2) . ?
C35 H35A 0.9900 . ?
C35 H35B 0.9900 . ?
C36 H36A 0.9900 . ?
C36 H36B 0.9900 . ?
C36 C37 1.497(2) . ?
C37 H37A 0.9900 . ?
C37 H37B 0.9900 . ?
C38 H38A 0.9900 . ?
C38 H38B 0.9900 . ?
C38 C39 1.499(3) . ?
C39 H39A 0.9900 . ?
C39 H39B 0.9900 . ?
C40 H40A 0.9900 . ?
C40 H40B 0.9900 . ?
C40 C41 1.491(3) . ?
C41 H41A 0.9900 . ?
C41 H41B 0.9900 . ?
C42 H42A 0.9900 . ?
C42 H42B 0.9900 . ?
C42 C43 1.495(2) . ?
C43 H43A 0.9900 . ?
C43 H43B 0.9900 . ?
P2 S3 1.9569(5) . ?
P2 S4 1.9681(5) . ?
P2 K2 3.7864(5) . ?
P2 C44 1.8478(13) . ?
P2 C74 1.8189(15) . ?
S3 K2 3.2465(5) . ?
S4 K2 3.4365(5) . ?
K2 O7 2.8044(11) . ?
K2 O8 2.8959(11) . ?
K2 O9 2.7968(11) . ?
K2 O10 2.8726(11) . ?
K2 O11 2.7809(11) . ?
K2 O12 2.9105(11) . ?
N2 C74 1.149(2) . ?
O7 C75 1.4188(19) . ?
O7 C86 1.4177(18) . ?
O8 C76 1.420(2) . ?
O8 C77 1.4212(19) . ?
O9 C78 1.424(2) . ?
O9 C79 1.430(2) . ?
O10 C80 1.419(2) . ?
O10 C81 1.422(2) . ?
O11 C82 1.412(2) . ?
O11 C83 1.419(2) . ?
O12 C84 1.4255(19) . ?
O12 C85 1.4243(19) . ?
C44 C45 1.4182(19) . ?
C44 C49 1.4141(19) . ?
C45 C46 1.3970(19) . ?
C45 C50 1.5128(19) . ?
C46 H46 0.9500 . ?
C46 C47 1.384(2) . ?
C47 H47 0.9500 . ?
C47 C48 1.378(2) . ?
C48 H48 0.9500 . ?
C48 C49 1.3968(19) . ?
C49 C62 1.4983(19) . ?
C50 C51 1.410(2) . ?
C50 C55 1.405(2) . ?
C51 C52 1.394(2) . ?
C51 C56 1.518(2) . ?
C52 H52 0.9500 . ?
C52 C53 1.374(3) . ?
C53 H53 0.9500 . ?
C53 C54 1.372(3) . ?
C54 H54 0.9500 . ?
C54 C55 1.402(2) . ?
C55 C59 1.510(3) . ?
C56 H56 1.0000 . ?
C56 C57 1.525(2) . ?
C56 C58 1.530(2) . ?
C57 H57A 0.9800 . ?
C57 H57B 0.9800 . ?
C57 H57C 0.9800 . ?
C58 H58A 0.9800 . ?
C58 H58B 0.9800 . ?
C58 H58C 0.9800 . ?
C59 H59 1.0000 . ?
C59 C60 1.535(2) . ?
C59 C61 1.533(2) . ?
C60 H60A 0.9800 . ?
C60 H60B 0.9800 . ?
C60 H60C 0.9800 . ?
C61 H61A 0.9800 . ?
C61 H61B 0.9800 . ?
C61 H61C 0.9800 . ?
C62 C63 1.405(2) . ?
C62 C67 1.410(2) . ?
C63 C64 1.394(2) . ?
C63 C68 1.521(2) . ?
C64 H64 0.9500 . ?
C64 C65 1.379(3) . ?
C65 H65 0.9500 . ?
C65 C66 1.379(3) . ?
C66 H66 0.9500 . ?
C66 C67 1.391(2) . ?
C67 C71 1.522(2) . ?
C68 H68 1.0000 . ?
C68 C69 1.533(2) . ?
C68 C70 1.531(2) . ?
C69 H69A 0.9800 . ?
C69 H69B 0.9800 . ?
C69 H69C 0.9800 . ?
C70 H70A 0.9800 . ?
C70 H70B 0.9800 . ?
C70 H70C 0.9800 . ?
C71 H71 1.0000 . ?
C71 C72 1.524(2) . ?
C71 C73 1.533(2) . ?
C72 H72A 0.9800 . ?
C72 H72B 0.9800 . ?
C72 H72C 0.9800 . ?
C73 H73A 0.9800 . ?
C73 H73B 0.9800 . ?
C73 H73C 0.9800 . ?
C75 H75A 0.9900 . ?
C75 H75B 0.9900 . ?
C75 C76 1.497(2) . ?
C76 H76A 0.9900 . ?
C76 H76B 0.9900 . ?
C77 H77A 0.9900 . ?
C77 H77B 0.9900 . ?
C77 C78 1.494(3) . ?
C78 H78A 0.9900 . ?
C78 H78B 0.9900 . ?
C79 H79A 0.9900 . ?
C79 H79B 0.9900 . ?
C79 C80 1.498(3) . ?
C80 H80A 0.9900 . ?
C80 H80B 0.9900 . ?
C81 H81A 0.9900 . ?
C81 H81B 0.9900 . ?
C81 C82 1.497(3) . ?
C82 H82A 0.9900 . ?
C82 H82B 0.9900 . ?
C83 H83A 0.9900 . ?
C83 H83B 0.9900 . ?
C83 C84 1.494(3) . ?
C84 H84A 0.9900 . ?
C84 H84B 0.9900 . ?
C85 H85A 0.9900 . ?
C85 H85B 0.9900 . ?
C85 C86 1.498(2) . ?
C86 H86A 0.9900 . ?
C86 H86B 0.9900 . ?
C102 C107 1.388(7) . ?
C102 C103 1.341(9) . ?
C102 C101 1.505(8) . ?
C107 H107 0.9500 . ?
C107 C106 1.367(7) . ?
C106 H106 0.9500 . ?
C106 C105 1.389(8) . ?
C105 H105 0.9500 . ?
C105 C104 1.382(7) . ?
C104 H104 0.9500 . ?
C104 C103 1.395(9) . ?
C103 H103 0.9500 . ?
C101 H10A 0.9800 . ?
C101 H10B 0.9800 . ?
C101 H10C 0.9800 . ?
C88 C89 1.3900 . ?
C88 C93 1.3900 . ?
C88 C87 1.514(3) . ?
C89 H89 0.9500 . ?
C89 C90 1.3900 . ?
C90 H90 0.9500 . ?
C90 C91 1.3900 . ?
C91 H91 0.9500 . ?
C91 C92 1.3900 . ?
C92 H92 0.9500 . ?
C92 C93 1.3900 . ?
C93 H93 0.9500 . ?
C87 H87A 0.9800 . ?
C87 H87B 0.9800 . ?
C87 H87C 0.9800 . ?
C1A H1AA 0.9800 . ?
C1A H1AB 0.9800 . ?
C1A H1AC 0.9800 . ?
C1A C1B 1.525(8) . ?
C1B C1C 1.3900 . ?
C1B C1G 1.3900 . ?
C1C H1C 0.9500 . ?
C1C C1D 1.3900 . ?
C1D H1D 0.9500 . ?
C1D C1E 1.3900 . ?
C1E H1E 0.9500 . ?
C1E C1F 1.3900 . ?
C1F H1F 0.9500 . ?
C1F C1G 1.3900 . ?
C1G H1G 0.9500 . ?
C100 H100 0.9500 . ?
C100 C95 1.3900 . ?
C100 C99 1.3900 . ?
C95 C96 1.3900 . ?
C95 C94 1.489(6) . ?
C96 H96 0.9500 . ?
C96 C97 1.3900 . ?
C97 H97 0.9500 . ?
C97 C98 1.3900 . ?
C98 H98 0.9500 . ?
C98 C99 1.3900 . ?
C99 H99 0.9500 . ?
C94 H94A 0.9800 . ?
C94 H94B 0.9800 . ?
C94 H94C 0.9800 . ?
C1H H1H 0.9500 . ?
C1H C95A 1.3900 . ?
C1H C99A 1.3900 . ?
C95A C96A 1.3900 . ?
C95A C94A 1.470(9) . ?
C96A H96A 0.9500 . ?
C96A C97A 1.3900 . ?
C97A H97A 0.9500 . ?
C97A C98A 1.3900 . ?
C98A H98A 0.9500 . ?
C98A C99A 1.3900 . ?
C99A H99A 0.9500 . ?
C94A H94D 0.9800 . ?
C94A H94E 0.9800 . ?
C94A H94F 0.9800 . ?
C114 H114 0.9500 . ?
C114 C109 1.3900 . ?
C114 C113 1.3900 . ?
C109 C110 1.3900 . ?
C109 C108 1.520(7) . ?
C110 H110 0.9500 . ?
C110 C111 1.3900 . ?
C111 H111 0.9500 . ?
C111 C112 1.3900 . ?
C112 H112 0.9500 . ?
C112 C113 1.3900 . ?
C113 H113 0.9500 . ?
C108 H10D 0.9800 . ?
C108 H10E 0.9800 . ?
C108 H10F 0.9800 . ?
C1I H1IA 0.9800 . ?
C1I H1IB 0.9800 . ?
C1I H1IC 0.9800 . ?
C1I C1K 1.493(12) . ?
C1J H1J 0.9500 . ?
C1J C1K 1.3900 . ?
C1J C1O 1.3900 . ?
C1K C1L 1.3900 . ?
C1L H1L 0.9500 . ?
C1L C1M 1.3900 . ?
C1M H1M 0.9500 . ?
C1M C1N 1.3900 . ?
C1N H1N 0.9500 . ?
C1N C1O 1.3900 . ?
C1O H1O 0.9500 . ?
C1P H1PA 0.9800 . ?
C1P H1PB 0.9800 . ?
C1P H1PC 0.9800 . ?
C1P C1R 1.521(9) . ?
C1Q H1Q 0.9500 . ?
C1Q C1R 1.3900 . ?
C1Q C1V 1.3900 . ?
C1R C1S 1.3900 . ?
C1S H1S 0.9500 . ?
C1S C1T 1.3900 . ?
C1T H1T 0.9500 . ?
C1T C1U 1.3900 . ?
C1U H1U 0.9500 . ?
C1U C1V 1.3900 . ?
C1V H1V 0.9500 . ?

loop_
_geom_torsion_atom_site_label_1
_geom_torsion_atom_site_label_2
_geom_torsion_atom_site_label_3
_geom_torsion_atom_site_label_4
_geom_torsion
_geom_torsion_site_symmetry_1
_geom_torsion_site_symmetry_2
_geom_torsion_site_symmetry_3
_geom_torsion_site_symmetry_4
_geom_torsion_publ_flag
P1 C1 C2 C3 -166.82(10) . . . . ?
P1 C1 C2 C7 17.33(18) . . . . ?
P1 C1 C6 C5 166.39(11) . . . . ?
P1 C1 C6 C19 -18.55(18) . . . . ?
S1 P1 C1 C2 -54.48(11) . . . . ?
S1 P1 C1 C6 133.89(10) . . . . ?
S1 P1 C31 N1 51.7(6) . . . . ?
S2 P1 C1 C2 81.89(10) . . . . ?
S2 P1 C1 C6 -89.74(11) . . . . ?
S2 P1 C31 N1 -73.6(6) . . . . ?
K1 P1 C1 C2 26.4(2) . . . . ?
K1 P1 C1 C6 -145.18(10) . . . . ?
K1 P1 C31 N1 -11.3(6) . . . . ?
K1 O1 C32 C33 65.17(12) . . . . ?
K1 O1 C43 C42 -56.97(12) . . . . ?
K1 O2 C33 C32 27.74(16) . . . . ?
K1 O2 C34 C35 -30.58(16) . . . . ?
K1 O3 C35 C34 -54.86(14) . . . . ?
K1 O3 C36 C37 -60.60(13) . . . . ?
K1 O4 C37 C36 -33.63(16) . . . . ?
K1 O4 C38 C39 42.1(2) . . . . ?
K1 O5 C39 C38 56.8(2) . . . . ?
K1 O5 C40 C41 57.31(16) . . . . ?
K1 O6 C41 C40 32.57(16) . . . . ?
K1 O6 C42 C43 -39.49(15) . . . . ?
O1 C32 C33 O2 -63.66(16) . . . . ?
O2 C34 C35 O3 57.43(17) . . . . ?
O3 C36 C37 O4 61.46(16) . . . . ?
O4 C38 C39 O5 -65.5(2) . . . . ?
O5 C40 C41 O6 -61.20(18) . . . . ?
O6 C42 C43 O1 64.75(15) . . . . ?
C1 P1 C31 N1 172.7(6) . . . . ?
C1 C2 C3 C4 -1.3(2) . . . . ?
C1 C2 C7 C8 -102.66(16) . . . . ?
C1 C2 C7 C12 83.38(17) . . . . ?
C1 C6 C19 C20 99.00(16) . . . . ?
C1 C6 C19 C24 -84.36(17) . . . . ?
C2 C1 C6 C5 -5.19(19) . . . . ?
C2 C1 C6 C19 169.86(12) . . . . ?
C2 C3 C4 C5 -2.6(2) . . . . ?
C2 C7 C8 C9 -176.13(13) . . . . ?
C2 C7 C8 C13 1.2(2) . . . . ?
C2 C7 C12 C11 175.21(13) . . . . ?
C2 C7 C12 C16 -3.6(2) . . . . ?
C3 C2 C7 C8 81.33(17) . . . . ?
C3 C2 C7 C12 -92.63(16) . . . . ?
C3 C4 C5 C6 2.5(2) . . . . ?
C4 C5 C6 C1 1.4(2) . . . . ?
C4 C5 C6 C19 -174.07(14) . . . . ?
C5 C6 C19 C20 -85.77(16) . . . . ?
C5 C6 C19 C24 90.88(16) . . . . ?
C6 C1 C2 C3 5.14(19) . . . . ?
C6 C1 C2 C7 -170.70(13) . . . . ?
C6 C19 C20 C21 178.72(13) . . . . ?
C6 C19 C20 C25 -1.8(2) . . . . ?
C6 C19 C24 C23 179.88(12) . . . . ?
C6 C19 C24 C28 1.35(19) . . . . ?
C7 C2 C3 C4 174.97(14) . . . . ?
C7 C8 C9 C10 1.4(2) . . . . ?
C7 C8 C13 C14 135.42(14) . . . . ?
C7 C8 C13 C15 -101.06(16) . . . . ?
C7 C12 C16 C17 -149.72(15) . . . . ?
C7 C12 C16 C18 86.27(18) . . . . ?
C8 C7 C12 C11 1.3(2) . . . . ?
C8 C7 C12 C16 -177.49(13) . . . . ?
C8 C9 C10 C11 0.6(3) . . . . ?
C9 C8 C13 C14 -47.29(19) . . . . ?
C9 C8 C13 C15 76.24(18) . . . . ?
C9 C10 C11 C12 -1.7(3) . . . . ?
C10 C11 C12 C7 0.8(2) . . . . ?
C10 C11 C12 C16 179.57(16) . . . . ?
C11 C12 C16 C17 31.5(2) . . . . ?
C11 C12 C16 C18 -92.46(19) . . . . ?
C12 C7 C8 C9 -2.3(2) . . . . ?
C12 C7 C8 C13 175.01(13) . . . . ?
C13 C8 C9 C10 -176.02(15) . . . . ?
C19 C20 C21 C22 0.9(2) . . . . ?
C19 C20 C25 C26 -136.65(15) . . . . ?
C19 C20 C25 C27 98.58(17) . . . . ?
C19 C24 C28 C29 106.86(16) . . . . ?
C19 C24 C28 C30 -128.70(16) . . . . ?
C20 C19 C24 C23 -3.5(2) . . . . ?
C20 C19 C24 C28 177.97(13) . . . . ?
C20 C21 C22 C23 -2.6(2) . . . . ?
C21 C20 C25 C26 42.79(19) . . . . ?
C21 C20 C25 C27 -81.98(19) . . . . ?
C21 C22 C23 C24 1.2(2) . . . . ?
C22 C23 C24 C19 1.8(2) . . . . ?
C22 C23 C24 C28 -179.62(14) . . . . ?
C23 C24 C28 C29 -71.64(18) . . . . ?
C23 C24 C28 C30 52.8(2) . . . . ?
C24 C19 C20 C21 2.2(2) . . . . ?
C24 C19 C20 C25 -178.37(13) . . . . ?
C25 C20 C21 C22 -178.57(14) . . . . ?
C31 P1 C1 C2 -166.42(10) . . . . ?
C31 P1 C1 C6 21.96(13) . . . . ?
C32 O1 C43 C42 -175.65(12) . . . . ?
C33 O2 C34 C35 178.02(13) . . . . ?
C34 O2 C33 C32 179.47(13) . . . . ?
C35 O3 C36 C37 171.59(12) . . . . ?
C36 O3 C35 C34 74.66(16) . . . . ?
C37 O4 C38 C39 -178.66(16) . . . . ?
C38 O4 C37 C36 -172.16(15) . . . . ?
C39 O5 C40 C41 -70.6(2) . . . . ?
C40 O5 C39 C38 -178.18(16) . . . . ?
C41 O6 C42 C43 172.51(13) . . . . ?
C42 O6 C41 C40 -179.79(13) . . . . ?
C43 O1 C32 C33 -173.78(12) . . . . ?
P2 C44 C45 C46 169.98(10) . . . . ?
P2 C44 C45 C50 -11.59(18) . . . . ?
P2 C44 C49 C48 -168.07(10) . . . . ?
P2 C44 C49 C62 17.40(18) . . . . ?
S3 P2 C44 C45 55.24(11) . . . . ?
S3 P2 C44 C49 -130.96(10) . . . . ?
S3 P2 C74 N2 -54.4(6) . . . . ?
S4 P2 C44 C45 -81.29(10) . . . . ?
S4 P2 C44 C49 92.52(11) . . . . ?
S4 P2 C74 N2 70.2(6) . . . . ?
K2 P2 C44 C45 -11.42(18) . . . . ?
K2 P2 C44 C49 162.39(8) . . . . ?
K2 P2 C74 N2 5.1(6) . . . . ?
K2 O7 C75 C76 -28.55(17) . . . . ?
K2 O7 C86 C85 43.33(15) . . . . ?
K2 O8 C76 C75 -67.18(13) . . . . ?
K2 O8 C77 C78 61.57(14) . . . . ?
K2 O9 C78 C77 37.10(17) . . . . ?
K2 O9 C79 C80 -42.59(18) . . . . ?
K2 O10 C80 C79 -57.73(15) . . . . ?
K2 O10 C81 C82 59.09(15) . . . . ?
K2 O11 C82 C81 31.61(17) . . . . ?
K2 O11 C83 C84 -26.15(17) . . . . ?
K2 O12 C84 C83 -66.53(14) . . . . ?
K2 O12 C85 C86 54.46(13) . . . . ?
O7 C75 C76 O8 65.09(17) . . . . ?
O8 C77 C78 O9 -67.34(18) . . . . ?
O9 C79 C80 O10 68.58(19) . . . . ?
O10 C81 C82 O11 -60.65(18) . . . . ?
O11 C83 C84 O12 64.40(18) . . . . ?
O12 C85 C86 O7 -65.00(16) . . . . ?
C44 P2 C74 N2 -174.3(5) . . . . ?
C44 C45 C46 C47 -0.4(2) . . . . ?
C44 C45 C50 C51 -88.81(17) . . . . ?
C44 C45 C50 C55 100.66(16) . . . . ?
C44 C49 C62 C63 -105.60(16) . . . . ?
C44 C49 C62 C67 80.98(18) . . . . ?
C45 C44 C49 C48 5.69(19) . . . . ?
C45 C44 C49 C62 -168.83(12) . . . . ?
C45 C46 C47 C48 3.4(2) . . . . ?
C45 C50 C51 C52 -170.56(13) . . . . ?
C45 C50 C51 C56 7.2(2) . . . . ?
C45 C50 C55 C54 171.32(13) . . . . ?
C45 C50 C55 C59 -5.7(2) . . . . ?
C46 C45 C50 C51 89.69(15) . . . . ?
C46 C45 C50 C55 -80.84(16) . . . . ?
C46 C47 C48 C49 -1.8(2) . . . . ?
C47 C48 C49 C44 -2.8(2) . . . . ?
C47 C48 C49 C62 172.27(13) . . . . ?
C48 C49 C62 C63 79.64(17) . . . . ?
C48 C49 C62 C67 -93.79(16) . . . . ?
C49 C44 C45 C46 -4.09(18) . . . . ?
C49 C44 C45 C50 174.34(12) . . . . ?
C49 C62 C63 C64 -176.50(14) . . . . ?
C49 C62 C63 C68 1.7(2) . . . . ?
C49 C62 C67 C66 176.96(14) . . . . ?
C49 C62 C67 C71 -2.3(2) . . . . ?
C50 C45 C46 C47 -179.08(13) . . . . ?
C50 C51 C52 C53 -0.6(2) . . . . ?
C50 C51 C56 C57 -90.00(18) . . . . ?
C50 C51 C56 C58 146.22(15) . . . . ?
C50 C55 C59 C60 98.97(18) . . . . ?
C50 C55 C59 C61 -137.62(16) . . . . ?
C51 C50 C55 C54 0.9(2) . . . . ?
C51 C50 C55 C59 -176.09(13) . . . . ?
C51 C52 C53 C54 0.3(3) . . . . ?
C52 C51 C56 C57 87.69(19) . . . . ?
C52 C51 C56 C58 -36.1(2) . . . . ?
C52 C53 C54 C55 0.5(3) . . . . ?
C53 C54 C55 C50 -1.1(2) . . . . ?
C53 C54 C55 C59 175.91(15) . . . . ?
C54 C55 C59 C60 -78.0(2) . . . . ?
C54 C55 C59 C61 45.4(2) . . . . ?
C55 C50 C51 C52 -0.1(2) . . . . ?
C55 C50 C51 C56 177.62(13) . . . . ?
C56 C51 C52 C53 -178.31(15) . . . . ?
C62 C63 C64 C65 1.0(3) . . . . ?
C62 C63 C68 C69 121.55(16) . . . . ?
C62 C63 C68 C70 -114.72(17) . . . . ?
C62 C67 C71 C72 -114.86(17) . . . . ?
C62 C67 C71 C73 120.70(16) . . . . ?
C63 C62 C67 C66 3.5(2) . . . . ?
C63 C62 C67 C71 -175.75(14) . . . . ?
C63 C64 C65 C66 1.0(3) . . . . ?
C64 C63 C68 C69 -60.3(2) . . . . ?
C64 C63 C68 C70 63.4(2) . . . . ?
C64 C65 C66 C67 -0.7(3) . . . . ?
C65 C66 C67 C62 -1.5(3) . . . . ?
C65 C66 C67 C71 177.80(17) . . . . ?
C66 C67 C71 C72 65.9(2) . . . . ?
C66 C67 C71 C73 -58.6(2) . . . . ?
C67 C62 C63 C64 -3.3(2) . . . . ?
C67 C62 C63 C68 174.92(14) . . . . ?
C68 C63 C64 C65 -177.26(16) . . . . ?
C74 P2 C44 C45 166.91(10) . . . . ?
C74 P2 C44 C49 -19.28(12) . . . . ?
C75 O7 C86 C85 -166.43(13) . . . . ?
C76 O8 C77 C78 178.61(13) . . . . ?
C77 O8 C76 C75 174.70(13) . . . . ?
C78 O9 C79 C80 175.96(15) . . . . ?
C79 O9 C78 C77 177.72(15) . . . . ?
C80 O10 C81 C82 -179.56(14) . . . . ?
C81 O10 C80 C79 -179.46(14) . . . . ?
C82 O11 C83 C84 -178.95(14) . . . . ?
C83 O11 C82 C81 -175.80(14) . . . . ?
C84 O12 C85 C86 171.13(13) . . . . ?
C85 O12 C84 C83 172.61(13) . . . . ?
C86 O7 C75 C76 -178.35(14) . . . . ?
C102 C107 C106 C105 0.7(10) . . . . ?
C107 C102 C103 C104 -3.9(10) . . . . ?
C107 C106 C105 C104 -1.9(9) . . . . ?
C106 C105 C104 C103 0.2(10) . . . . ?
C105 C104 C103 C102 2.7(12) . . . . ?
C103 C102 C107 C106 2.2(9) . . . . ?
C101 C102 C107 C106 -179.7(8) . . . . ?
C101 C102 C103 C104 178.1(8) . . . . ?
C88 C89 C90 C91 0.0 . . . . ?
C89 C88 C93 C92 0.0 . . . . ?
C89 C90 C91 C92 0.0 . . . . ?
C90 C91 C92 C93 0.0 . . . . ?
C91 C92 C93 C88 0.0 . . . . ?
C93 C88 C89 C90 0.0 . . . . ?
C87 C88 C89 C90 179.8(2) . . . . ?
C87 C88 C93 C92 -179.8(2) . . . . ?
C1A C1B C1C C1D -176.7(9) . . . . ?
C1A C1B C1G C1F 176.9(9) . . . . ?
C1B C1C C1D C1E 0.0 . . . . ?
C1C C1B C1G C1F 0.0 . . . . ?
C1C C1D C1E C1F 0.0 . . . . ?
C1D C1E C1F C1G 0.0 . . . . ?
C1E C1F C1G C1B 0.0 . . . . ?
C1G C1B C1C C1D 0.0 . . . . ?
C100 C95 C96 C97 0.0 . . . . ?
C95 C100 C99 C98 0.0 . . . . ?
C95 C96 C97 C98 0.0 . . . . ?
C96 C97 C98 C99 0.0 . . . . ?
C97 C98 C99 C100 0.0 . . . . ?
C99 C100 C95 C96 0.0 . . . . ?
C99 C100 C95 C94 -178.5(4) . . . . ?
C94 C95 C96 C97 178.4(4) . . . . ?
C1H C95A C96A C97A 0.0 . . . . ?
C95A C1H C99A C98A 0.0 . . . . ?
C95A C96A C97A C98A 0.0 . . . . ?
C96A C97A C98A C99A 0.0 . . . . ?
C97A C98A C99A C1H 0.0 . . . . ?
C99A C1H C95A C96A 0.0 . . . . ?
C99A C1H C95A C94A 176.0(5) . . . . ?
C94A C95A C96A C97A -176.0(5) . . . . ?
C114 C109 C110 C111 0.0 . . . . ?
C109 C114 C113 C112 0.0 . . . . ?
C109 C110 C111 C112 0.0 . . . . ?
C110 C111 C112 C113 0.0 . . . . ?
C111 C112 C113 C114 0.0 . . . . ?
C113 C114 C109 C110 0.0 . . . . ?
C113 C114 C109 C108 -175.3(5) . . . . ?
C108 C109 C110 C111 175.7(5) . . . . ?
C1I C1K C1L C1M -179.9(10) . . . . ?
C1J C1K C1L C1M 0.0 . . . . ?
C1K C1J C1O C1N 0.0 . . . . ?
C1K C1L C1M C1N 0.0 . . . . ?
C1L C1M C1N C1O 0.0 . . . . ?
C1M C1N C1O C1J 0.0 . . . . ?
C1O C1J C1K C1I 179.9(11) . . . . ?
C1O C1J C1K C1L 0.0 . . . . ?
C1P C1R C1S C1T -179.8(10) . . . . ?
C1Q C1R C1S C1T 0.0 . . . . ?
C1R C1Q C1V C1U 0.0 . . . . ?
C1R C1S C1T C1U 0.0 . . . . ?
C1S C1T C1U C1V 0.0 . . . . ?
C1T C1U C1V C1Q 0.0 . . . . ?
C1V C1Q C1R C1P 179.8(10) . . . . ?
C1V C1Q C1R C1S 0.0 . . . . ?
